data_1547694
loop_
_publ_author_name
'Sho Matsuno'
'Masahiro Yamashina'
'Yoshihisa Sei'
'Munetaka Akita'
'Akiyoshi Kuzume'
'Kimihisa Yamamoto'
'Michito Yoshizawa'

_publ_section_title
;
 Exact mass analysis of sulfur clusters upon encapsulation by a
 polyaromatic capsular matrix
;
_journal_name_full 'Nature Communications'
_journal_page_first 749
_journal_paper_doi 10.1038/s41467-017-00605-5
_journal_volume 8
_journal_year 2017
_chemical_formula_sum 'C212 H184 N12 O46 Pd2 S12'
_chemical_formula_weight 4233.22
_space_group_crystal_system triclinic
_space_group_IT_number 2
_space_group_name_Hall '-P 1'
_space_group_name_H-M_alt 'P -1'
_symmetry_space_group_name_Hall '-P 1'
_symmetry_space_group_name_H-M 'P -1'
_atom_sites_solution_hydrogens geom
_cell_angle_alpha 70.0170(10)
_cell_angle_beta 69.0620(10)
_cell_angle_gamma 61.4680(10)
_cell_formula_units_Z 2
_cell_length_a 21.297(2)
_cell_length_b 21.480(2)
_cell_length_c 27.276(3)
_cell_measurement_reflns_used 7400
_cell_measurement_temperature 90
_cell_measurement_theta_max 23.3845
_cell_measurement_theta_min 2.207
_cell_volume 10013.5(17)
_computing_cell_refinement 'APEX2 (Bruker AXS, 2006)'
_computing_data_collection 'APEX2 (Bruker AXS, 2006)'
_computing_data_reduction 'SAINT (Bruker AXS, 2004)'
_computing_molecular_graphics 'XSHELL (Bruker AXS,2002)'
_computing_publication_material 'XCIF (Bruker AXS, 2001)'
_computing_structure_refinement 'SHELXL-2014 (Sheldrick, 2014)'
_computing_structure_solution 'SHELXT (Sheldrick, 2014)'
_diffrn_ambient_temperature 90
_diffrn_detector_area_resol_mean 8.333
_diffrn_measured_fraction_theta_full 0.991
_diffrn_measured_fraction_theta_max 0.991
_diffrn_measurement_device_type 'Bruker APEXII CCD area detector'
_diffrn_measurement_method 'phi and omega scans'
_diffrn_radiation_monochromator 'Bruker Helios multilayer confocal mirror'
_diffrn_radiation_source 'Bruker TXS fine-focus rotating anode'
_diffrn_radiation_type MoK\a
_diffrn_radiation_wavelength 0.71073
_diffrn_reflns_av_R_equivalents 0.0661
_diffrn_reflns_av_unetI/netI 0.1536
_diffrn_reflns_Laue_measured_fraction_full 0.991
_diffrn_reflns_Laue_measured_fraction_max 0.991
_diffrn_reflns_limit_h_max 16
_diffrn_reflns_limit_h_min -22
_diffrn_reflns_limit_k_max 17
_diffrn_reflns_limit_k_min -23
_diffrn_reflns_limit_l_max 26
_diffrn_reflns_limit_l_min -29
_diffrn_reflns_number 38446
_diffrn_reflns_point_group_measured_fraction_full 0.991
_diffrn_reflns_point_group_measured_fraction_max 0.991
_diffrn_reflns_theta_full 22.464
_diffrn_reflns_theta_max 22.464
_diffrn_reflns_theta_min 1.221
_exptl_absorpt_coefficient_mu 0.387
_exptl_absorpt_correction_T_max 0.985
_exptl_absorpt_correction_T_min 0.761
_exptl_absorpt_correction_type multi-scan
_exptl_absorpt_process_details
;
SADABS Sheldrick 1996
;
_exptl_crystal_colour yellow
_exptl_crystal_density_diffrn 1.404
_exptl_crystal_description prism
_exptl_crystal_F_000 4384
_exptl_crystal_size_max 0.100
_exptl_crystal_size_mid 0.060
_exptl_crystal_size_min 0.040
_refine_diff_density_max 2.813
_refine_diff_density_min -1.393
_refine_diff_density_rms 0.172
_refine_ls_extinction_coef .
_refine_ls_extinction_method none
_refine_ls_goodness_of_fit_ref 1.060
_refine_ls_hydrogen_treatment constr
_refine_ls_matrix_type full
_refine_ls_number_parameters 2765
_refine_ls_number_reflns 25841
_refine_ls_number_restraints 4572
_refine_ls_restrained_S_all 1.036
_refine_ls_R_factor_all 0.1988
_refine_ls_R_factor_gt 0.1346
_refine_ls_shift/su_max 0.024
_refine_ls_shift/su_mean 0.000
_refine_ls_structure_factor_coef Fsqd
_refine_ls_weighting_details 'w=1/[\s^2^(Fo^2^)+(0.3000P)^2^+0.7200P] where P=(Fo^2^+2Fc^2^)/3'
_refine_ls_weighting_scheme calc
_refine_ls_wR_factor_gt 0.3689
_refine_ls_wR_factor_ref 0.4282
_reflns_Friedel_coverage 0.000
_reflns_Friedel_fraction_full .
_reflns_Friedel_fraction_max .
_reflns_number_gt 14302
_reflns_number_total 25841
_reflns_threshold_expression 'I > 2\s(I)'
_cod_data_source_file 41467_2017_605_MOESM4_ESM.cif
_cod_data_source_block SM321
_cod_original_cell_volume 10013.2(17)
_cod_database_code 1547694
_shelx_space_group_comment
;
The symmetry employed for this shelxl refinement is uniquely defined
by the following loop, which should always be used as a source of
symmetry information in preference to the above space-group names.
They are only intended as comments.
;
_shelx_estimated_absorpt_t_min 0.962
_shelx_estimated_absorpt_t_max 0.985

loop_
_space_group_symop_operation_xyz
'x, y, z'
'-x, -y, -z'

loop_
_atom_site_label
_atom_site_type_symbol
_atom_site_fract_x
_atom_site_fract_y
_atom_site_fract_z
_atom_site_U_iso_or_equiv
_atom_site_adp_type
_atom_site_occupancy
_atom_site_site_symmetry_order
_atom_site_calc_flag
_atom_site_refinement_flags_posn
_atom_site_refinement_flags_adp
_atom_site_refinement_flags_occupancy
_atom_site_disorder_assembly
_atom_site_disorder_group
N1A N 0.6874(6) 0.5663(6) 0.3337(4) 0.045(2) Uani 1 1 d . U . . .
C1A C 0.6308(7) 0.6230(7) 0.3587(6) 0.049(3) Uani 1 1 d . U . . .
H1A H 0.6213 0.6719 0.3404 0.059 Uiso 1 1 calc R U . . .
C2A C 0.5893(8) 0.6083(7) 0.4091(6) 0.049(3) Uani 1 1 d . U . . .
H2A H 0.5506 0.6473 0.4250 0.059 Uiso 1 1 calc R U . . .
C3A C 0.6024(7) 0.5381(7) 0.4372(5) 0.046(3) Uani 1 1 d . U . . .
H3A H 0.5727 0.5285 0.4720 0.055 Uiso 1 1 calc R U . . .
C4A C 0.6607(7) 0.4806(7) 0.4133(5) 0.042(3) Uani 1 1 d . U . . .
C5A C 0.7001(7) 0.4981(7) 0.3631(5) 0.045(3) Uani 1 1 d . U . . .
H5A H 0.7397 0.4593 0.3474 0.054 Uiso 1 1 calc R U . . .
C6A C 0.5677(7) 0.4046(8) 0.4363(5) 0.047(3) Uani 1 1 d . U . . .
H6A H 0.5534 0.4536 0.4175 0.056 Uiso 1 1 calc R U . . .
C7A C 0.5216(7) 0.3703(8) 0.4484(5) 0.049(3) Uani 1 1 d . U . . .
H7A H 0.4758 0.3961 0.4384 0.059 Uiso 1 1 calc R U . . .
C8A C 0.5422(7) 0.2985(7) 0.4750(5) 0.046(3) Uani 1 1 d . U . . .
H8A H 0.5099 0.2752 0.4842 0.056 Uiso 1 1 calc R U . . .
C9A C 0.6093(7) 0.2608(7) 0.4881(5) 0.042(3) Uani 1 1 d . U . . .
H9A H 0.6232 0.2113 0.5058 0.051 Uiso 1 1 calc R U . . .
C10A C 0.6583(7) 0.2937(7) 0.4760(5) 0.039(3) Uani 1 1 d . U . . .
C11A C 0.7291(7) 0.2519(7) 0.4884(5) 0.036(2) Uani 1 1 d . U . . .
C12A C 0.7742(7) 0.2890(7) 0.4789(5) 0.038(3) Uani 1 1 d . U . . .
C13A C 0.8449(7) 0.2512(7) 0.4929(5) 0.038(3) Uani 1 1 d . U . . .
H13A H 0.8630 0.2004 0.5067 0.046 Uiso 1 1 calc R U . . .
C14A C 0.8848(7) 0.2876(7) 0.4865(5) 0.045(3) Uani 1 1 d . U . . .
H14A H 0.9310 0.2617 0.4959 0.054 Uiso 1 1 calc R U . . .
C15A C 0.8600(7) 0.3636(7) 0.4662(5) 0.043(3) Uani 1 1 d . U . . .
H15A H 0.8887 0.3884 0.4627 0.051 Uiso 1 1 calc R U . . .
C16A C 0.7954(7) 0.3997(7) 0.4520(5) 0.044(3) Uani 1 1 d . U . . .
H16A H 0.7787 0.4506 0.4384 0.053 Uiso 1 1 calc R U . . .
C17A C 0.7510(7) 0.3636(7) 0.4568(5) 0.037(2) Uani 1 1 d . U . . .
C18A C 0.6807(7) 0.4040(7) 0.4412(5) 0.041(3) Uani 1 1 d . U . . .
C19A C 0.6353(7) 0.3687(7) 0.4513(5) 0.039(3) Uani 1 1 d . U . . .
N2A N 0.7882(5) -0.1024(5) 0.2565(4) 0.036(2) Uani 1 1 d . U . . .
C20A C 0.8433(7) -0.1705(7) 0.2548(5) 0.040(3) Uani 1 1 d . U . . .
H20A H 0.8511 -0.1941 0.2280 0.048 Uiso 1 1 calc R U . . .
C21A C 0.8861(7) -0.2045(7) 0.2893(5) 0.042(3) Uani 1 1 d . U . . .
H21A H 0.9219 -0.2526 0.2884 0.050 Uiso 1 1 calc R U . . .
C22A C 0.8782(7) -0.1692(7) 0.3273(6) 0.045(3) Uani 1 1 d . U . . .
H22A H 0.9090 -0.1932 0.3519 0.054 Uiso 1 1 calc R U . . .
C23A C 0.8264(7) -0.1007(7) 0.3286(5) 0.036(2) Uani 1 1 d . U . . .
C24A C 0.7821(7) -0.0687(7) 0.2938(5) 0.040(3) Uani 1 1 d . U . . .
H24A H 0.7452 -0.0211 0.2953 0.048 Uiso 1 1 calc R U . . .
C25A C 0.8918(6) 0.0044(6) 0.2919(5) 0.035(3) Uani 1 1 d . U . . .
H25A H 0.9005 -0.0245 0.2685 0.042 Uiso 1 1 calc R U . . .
C26A C 0.9184(6) 0.0549(6) 0.2734(5) 0.035(3) Uani 1 1 d . U . . .
H26A H 0.9422 0.0643 0.2365 0.042 Uiso 1 1 calc R U . . .
C27A C 0.9115(6) 0.0942(7) 0.3077(5) 0.037(3) Uani 1 1 d . U . . .
H27A H 0.9329 0.1285 0.2944 0.044 Uiso 1 1 calc R U . . .
C28A C 0.8747(6) 0.0843(6) 0.3601(5) 0.034(2) Uani 1 1 d . U . . .
H28A H 0.8704 0.1121 0.3826 0.041 Uiso 1 1 calc R U . . .
C29A C 0.8417(6) 0.0318(6) 0.3823(5) 0.033(2) Uani 1 1 d . U . . .
C30A C 0.8028(6) 0.0224(6) 0.4350(5) 0.032(2) Uani 1 1 d . U . . .
C31A C 0.7657(6) -0.0247(6) 0.4533(5) 0.035(2) Uani 1 1 d . U . . .
C32A C 0.7193(7) -0.0315(7) 0.5060(5) 0.041(3) Uani 1 1 d . U . . .
H32A H 0.7135 -0.0056 0.5305 0.050 Uiso 1 1 calc R U . . .
C33A C 0.6838(7) -0.0752(8) 0.5205(6) 0.052(3) Uani 1 1 d . U . . .
H33A H 0.6543 -0.0805 0.5560 0.063 Uiso 1 1 calc R U . . .
C34A C 0.6884(7) -0.1128(8) 0.4860(6) 0.051(3) Uani 1 1 d . U . . .
H34A H 0.6608 -0.1414 0.4975 0.061 Uiso 1 1 calc R U . . .
C35A C 0.7324(7) -0.1087(7) 0.4356(5) 0.045(3) Uani 1 1 d . U . . .
H35A H 0.7372 -0.1358 0.4123 0.054 Uiso 1 1 calc R U . . .
C36A C 0.7715(6) -0.0630(6) 0.4180(5) 0.034(2) Uani 1 1 d . U . . .
C37A C 0.8165(6) -0.0574(6) 0.3663(5) 0.035(2) Uani 1 1 d . U . . .
C38A C 0.8496(6) -0.0083(6) 0.3470(5) 0.034(2) Uani 1 1 d . U . . .
C39A C 0.7581(6) 0.1726(6) 0.5038(5) 0.034(2) Uani 1 1 d . U . . .
C40A C 0.7829(6) 0.1311(7) 0.5507(5) 0.037(2) Uani 1 1 d . U . . .
C41A C 0.8191(6) 0.0561(7) 0.5574(5) 0.035(2) Uani 1 1 d . U . . .
C42A C 0.8295(6) 0.0202(6) 0.5195(5) 0.032(2) Uani 1 1 d . U . . .
C43A C 0.7985(6) 0.0600(6) 0.4751(5) 0.032(2) Uani 1 1 d . U . . .
C44A C 0.7631(6) 0.1362(7) 0.4673(5) 0.036(3) Uani 1 1 d . U . . .
H44A H 0.7422 0.1634 0.4370 0.043 Uiso 1 1 calc R U . . .
N1B N 0.8374(6) 0.5240(6) 0.2796(5) 0.048(2) Uani 1 1 d . U . . .
C1B C 0.8506(9) 0.5364(8) 0.3204(7) 0.063(3) Uani 1 1 d . U . . .
H1B H 0.8163 0.5771 0.3361 0.076 Uiso 1 1 calc R U . . .
C2B C 0.9133(9) 0.4898(9) 0.3386(7) 0.070(3) Uani 1 1 d . U . . .
H2B H 0.9240 0.5010 0.3648 0.084 Uiso 1 1 calc R U . . .
C3B C 0.9615(9) 0.4268(8) 0.3195(7) 0.063(3) Uani 1 1 d . U . . .
H3B H 1.0029 0.3930 0.3340 0.075 Uiso 1 1 calc R U . . .
C4B C 0.9468(7) 0.4145(7) 0.2776(6) 0.047(3) Uani 1 1 d . U . . .
C5B C 0.8837(7) 0.4637(7) 0.2603(6) 0.044(3) Uani 1 1 d . U . . .
H5B H 0.8724 0.4545 0.2335 0.053 Uiso 1 1 calc R U . . .
C6B C 0.9598(7) 0.2698(7) 0.3425(5) 0.041(3) Uani 1 1 d . U . . .
H6B H 0.9295 0.3109 0.3584 0.049 Uiso 1 1 calc R U . . .
C7B C 0.9650(7) 0.2048(7) 0.3720(6) 0.045(3) Uani 1 1 d . U . . .
H7B H 0.9359 0.2005 0.4077 0.054 Uiso 1 1 calc R U . . .
C8B C 1.0140(6) 0.1410(7) 0.3507(5) 0.038(3) Uani 1 1 d . U . . .
H8B H 1.0205 0.0943 0.3728 0.045 Uiso 1 1 calc R U . . .
C9B C 1.0510(6) 0.1483(6) 0.2985(4) 0.029(2) Uani 1 1 d . U . . .
H9B H 1.0835 0.1059 0.2845 0.035 Uiso 1 1 calc R U . . .
C10B C 1.0429(6) 0.2177(6) 0.2635(5) 0.027(2) Uani 1 1 d . U . . .
C11B C 1.0774(6) 0.2231(6) 0.2091(5) 0.027(2) Uani 1 1 d . U . . .
C12B C 1.0702(6) 0.2910(6) 0.1765(5) 0.032(2) Uani 1 1 d . U . . .
C13B C 1.1030(7) 0.2994(7) 0.1197(5) 0.041(3) Uani 1 1 d . U . . .
H13B H 1.1282 0.2585 0.1034 0.050 Uiso 1 1 calc R U . . .
C14B C 1.0977(7) 0.3657(8) 0.0896(6) 0.051(3) Uani 1 1 d . U . . .
H14B H 1.1214 0.3713 0.0525 0.062 Uiso 1 1 calc R U . . .
C15B C 1.0558(7) 0.4280(8) 0.1143(6) 0.054(3) Uani 1 1 d . U . . .
H15B H 1.0522 0.4742 0.0923 0.065 Uiso 1 1 calc R U . . .
C16B C 1.0224(7) 0.4247(7) 0.1655(6) 0.047(3) Uani 1 1 d . U . . .
H16B H 0.9956 0.4674 0.1797 0.057 Uiso 1 1 calc R U . . .
C17B C 1.0270(6) 0.3553(6) 0.1999(5) 0.036(2) Uani 1 1 d . U . . .
C18B C 0.9941(7) 0.3474(7) 0.2540(5) 0.041(2) Uani 1 1 d . U . . .
C19B C 0.9991(6) 0.2800(6) 0.2865(5) 0.032(2) Uani 1 1 d . U . . .
N2B N 0.8174(5) -0.0466(5) 0.1436(4) 0.031(2) Uani 1 1 d . U . . .
C20B C 0.8344(6) -0.0692(6) 0.0985(5) 0.033(2) Uani 1 1 d . U . . .
H20B H 0.8020 -0.0843 0.0939 0.040 Uiso 1 1 calc R U . . .
C21B C 0.8954(6) -0.0714(6) 0.0596(5) 0.035(3) Uani 1 1 d . U . . .
H21B H 0.9046 -0.0864 0.0278 0.043 Uiso 1 1 calc R U . . .
C22B C 0.9451(7) -0.0518(6) 0.0659(5) 0.034(3) Uani 1 1 d . U . . .
H22B H 0.9889 -0.0541 0.0390 0.040 Uiso 1 1 calc R U . . .
C23B C 0.9293(6) -0.0287(6) 0.1122(5) 0.030(2) Uani 1 1 d . U . . .
C24B C 0.8654(6) -0.0275(6) 0.1498(5) 0.032(2) Uani 1 1 d . U . . .
H24B H 0.8546 -0.0125 0.1819 0.038 Uiso 1 1 calc R U . . .
C25B C 0.9367(7) 0.1107(6) 0.0585(5) 0.034(2) Uani 1 1 d . U . . .
H25B H 0.9022 0.0982 0.0540 0.041 Uiso 1 1 calc R U . . .
C26B C 0.9403(7) 0.1761(7) 0.0304(5) 0.045(3) Uani 1 1 d . U . . .
H26B H 0.9078 0.2088 0.0077 0.054 Uiso 1 1 calc R U . . .
C27B C 0.9940(7) 0.1947(7) 0.0359(5) 0.045(3) Uani 1 1 d . U . . .
H27B H 0.9988 0.2385 0.0154 0.054 Uiso 1 1 calc R U . . .
C28B C 1.0375(7) 0.1488(7) 0.0708(5) 0.040(3) Uani 1 1 d . U . . .
H28B H 1.0729 0.1613 0.0739 0.048 Uiso 1 1 calc R U . . .
C29B C 1.0320(6) 0.0829(6) 0.1027(5) 0.030(2) Uani 1 1 d . U . . .
C30B C 1.0737(6) 0.0384(6) 0.1409(4) 0.030(2) Uani 1 1 d . U . . .
C31B C 1.0690(6) -0.0268(6) 0.1701(5) 0.032(2) Uani 1 1 d . U . . .
C32B C 1.1064(6) -0.0716(6) 0.2125(5) 0.036(3) Uani 1 1 d . U . . .
H32B H 1.1364 -0.0567 0.2206 0.043 Uiso 1 1 calc R U . . .
C33B C 1.0999(7) -0.1347(7) 0.2413(5) 0.041(3) Uani 1 1 d . U . . .
H33B H 1.1246 -0.1626 0.2696 0.049 Uiso 1 1 calc R U . . .
C34B C 1.0577(7) -0.1591(7) 0.2300(5) 0.041(3) Uani 1 1 d . U . . .
H34B H 1.0554 -0.2042 0.2498 0.049 Uiso 1 1 calc R U . . .
C35B C 1.0200(6) -0.1196(6) 0.1914(5) 0.034(2) Uani 1 1 d . U . . .
H35B H 0.9917 -0.1375 0.1844 0.041 Uiso 1 1 calc R U . . .
C36B C 1.0219(6) -0.0504(6) 0.1602(5) 0.029(2) Uani 1 1 d . U . . .
C37B C 0.9812(6) -0.0063(6) 0.1219(5) 0.030(2) Uani 1 1 d . U . . .
C38B C 0.9830(6) 0.0614(6) 0.0939(5) 0.031(2) Uani 1 1 d . U . . .
C39B C 1.1204(6) 0.1562(6) 0.1864(5) 0.030(2) Uani 1 1 d . U . . .
C40B C 1.1963(6) 0.1201(7) 0.1793(5) 0.036(2) Uani 1 1 d . U . . .
C41B C 1.2335(6) 0.0579(7) 0.1591(5) 0.037(2) Uani 1 1 d . U . . .
C42B C 1.1952(6) 0.0315(7) 0.1447(5) 0.035(2) Uani 1 1 d . U . . .
C43B C 1.1189(6) 0.0661(6) 0.1525(4) 0.028(2) Uani 1 1 d . U . . .
C44B C 1.0834(6) 0.1272(6) 0.1737(5) 0.032(2) Uani 1 1 d . U . . .
H44B H 1.0313 0.1507 0.1801 0.039 Uiso 1 1 calc R U . . .
N1C N 0.7920(6) 0.5972(6) 0.1781(4) 0.043(2) Uani 1 1 d . U . . .
C1C C 0.8330(8) 0.6350(9) 0.1566(7) 0.060(3) Uani 1 1 d . U . . .
H1C H 0.8433 0.6517 0.1796 0.072 Uiso 1 1 calc R U . . .
C2C C 0.8608(10) 0.6510(10) 0.1031(7) 0.076(4) Uani 1 1 d . U . . .
H2C H 0.8912 0.6770 0.0894 0.091 Uiso 1 1 calc R U . . .
C3C C 0.8450(9) 0.6297(9) 0.0687(7) 0.069(3) Uani 1 1 d . U . . .
H3C H 0.8625 0.6422 0.0310 0.083 Uiso 1 1 calc R U . . .
C4C C 0.8018(7) 0.5884(8) 0.0907(6) 0.046(3) Uani 1 1 d . U . . .
C5C C 0.7779(7) 0.5745(7) 0.1442(5) 0.041(3) Uani 1 1 d . U . . .
H5C H 0.7490 0.5468 0.1594 0.049 Uiso 1 1 calc R U . . .
C6C C 0.9107(7) 0.4689(7) 0.0395(5) 0.039(3) Uani 1 1 d . U . . .
H6C H 0.9224 0.4840 0.0628 0.047 Uiso 1 1 calc R U . . .
C7C C 0.9628(7) 0.4138(7) 0.0150(5) 0.044(3) Uani 1 1 d . U . . .
H7C H 1.0105 0.3906 0.0218 0.052 Uiso 1 1 calc R U . . .
C8C C 0.9477(7) 0.3884(7) -0.0222(5) 0.040(3) Uani 1 1 d . U . . .
H8C H 0.9849 0.3516 -0.0410 0.048 Uiso 1 1 calc R U . . .
C9C C 0.8776(7) 0.4210(6) -0.0275(5) 0.035(2) Uani 1 1 d . U . . .
H9C H 0.8658 0.4045 -0.0498 0.042 Uiso 1 1 calc R U . . .
C10C C 0.8196(6) 0.4789(6) -0.0020(5) 0.031(2) Uani 1 1 d . U . . .
C11C C 0.7493(7) 0.5091(6) -0.0087(5) 0.033(2) Uani 1 1 d . U . . .
C12C C 0.6925(7) 0.5660(7) 0.0171(5) 0.041(2) Uani 1 1 d . U . . .
C13C C 0.6195(7) 0.5962(8) 0.0141(6) 0.049(3) Uani 1 1 d . U . . .
H13C H 0.6059 0.5769 -0.0052 0.059 Uiso 1 1 calc R U . . .
C14C C 0.5672(9) 0.6520(9) 0.0376(6) 0.063(3) Uani 1 1 d . U . . .
H14C H 0.5183 0.6718 0.0336 0.075 Uiso 1 1 calc R U . . .
C15C C 0.5842(8) 0.6811(9) 0.0679(6) 0.055(3) Uani 1 1 d . U . . .
H15C H 0.5473 0.7198 0.0849 0.067 Uiso 1 1 calc R U . . .
C16C C 0.6546(7) 0.6524(8) 0.0721(6) 0.052(3) Uani 1 1 d . U . . .
H16C H 0.6661 0.6728 0.0919 0.063 Uiso 1 1 calc R U . . .
C17C C 0.7127(7) 0.5934(7) 0.0487(6) 0.045(3) Uani 1 1 d . U . . .
C18C C 0.7850(7) 0.5630(7) 0.0547(5) 0.040(2) Uani 1 1 d . U . . .
C19C C 0.8383(7) 0.5044(7) 0.0305(5) 0.036(2) Uani 1 1 d . U . . .
N2C N 0.6634(5) 0.0221(5) 0.1484(4) 0.038(2) Uani 1 1 d . U . . .
C20C C 0.6146(7) 0.0062(7) 0.1408(6) 0.048(3) Uani 1 1 d . U . . .
H20C H 0.6063 -0.0354 0.1630 0.058 Uiso 1 1 calc R U . . .
C21C C 0.5762(8) 0.0482(8) 0.1018(6) 0.052(3) Uani 1 1 d . U . . .
H21C H 0.5436 0.0345 0.0958 0.063 Uiso 1 1 calc R U . . .
C22C C 0.5851(7) 0.1095(7) 0.0719(6) 0.049(3) Uani 1 1 d . U . . .
H22C H 0.5575 0.1402 0.0457 0.059 Uiso 1 1 calc R U . . .
C23C C 0.6358(6) 0.1275(6) 0.0801(5) 0.036(2) Uani 1 1 d . U . . .
C24C C 0.6726(6) 0.0825(6) 0.1184(5) 0.034(2) Uani 1 1 d . U . . .
H24C H 0.7066 0.0942 0.1244 0.040 Uiso 1 1 calc R U . . .
C25C C 0.5255(6) 0.2758(7) 0.0909(5) 0.038(3) Uani 1 1 d . U . . .
H25C H 0.5150 0.2350 0.1121 0.046 Uiso 1 1 calc R U . . .
C26C C 0.4732(7) 0.3431(7) 0.0959(5) 0.042(3) Uani 1 1 d . U . . .
H26C H 0.4267 0.3488 0.1202 0.050 Uiso 1 1 calc R U . . .
C27C C 0.4875(7) 0.4038(7) 0.0654(5) 0.039(3) Uani 1 1 d . U . . .
H27C H 0.4500 0.4508 0.0682 0.047 Uiso 1 1 calc R U . . .
C28C C 0.5547(6) 0.3966(7) 0.0315(5) 0.036(3) Uani 1 1 d . U . . .
H28C H 0.5639 0.4385 0.0116 0.043 Uiso 1 1 calc R U . . .
C29C C 0.6114(6) 0.3259(6) 0.0258(5) 0.029(2) Uani 1 1 d . U . . .
C30C C 0.6801(6) 0.3178(6) -0.0094(4) 0.026(2) Uani 1 1 d . U . . .
C31C C 0.7348(6) 0.2494(6) -0.0179(5) 0.030(2) Uani 1 1 d . U . . .
C32C C 0.8050(6) 0.2396(7) -0.0522(5) 0.034(2) Uani 1 1 d . U . . .
H32C H 0.8164 0.2808 -0.0696 0.040 Uiso 1 1 calc R U . . .
C33C C 0.8568(7) 0.1738(7) -0.0613(5) 0.038(3) Uani 1 1 d . U . . .
H33C H 0.9032 0.1687 -0.0854 0.046 Uiso 1 1 calc R U . . .
C34C C 0.8392(7) 0.1118(7) -0.0335(5) 0.039(3) Uani 1 1 d . U . . .
H34C H 0.8745 0.0652 -0.0399 0.046 Uiso 1 1 calc R U . . .
C35C C 0.7752(6) 0.1178(7) 0.0009(5) 0.035(3) Uani 1 1 d . U . . .
H35C H 0.7664 0.0752 0.0186 0.042 Uiso 1 1 calc R U . . .
C36C C 0.7184(6) 0.1861(6) 0.0125(5) 0.031(2) Uani 1 1 d . U . . .
C37C C 0.6501(6) 0.1949(6) 0.0464(5) 0.030(2) Uani 1 1 d . U . . .
C38C C 0.5960(6) 0.2641(6) 0.0549(5) 0.031(2) Uani 1 1 d . U . . .
C39C C 0.7293(6) 0.4789(6) -0.0399(5) 0.031(2) Uani 1 1 d . U . . .
C40C C 0.7190(7) 0.5107(7) -0.0919(5) 0.035(2) Uani 1 1 d . U . . .
C41C C 0.6999(7) 0.4790(7) -0.1185(5) 0.038(2) Uani 1 1 d . U . . .
C42C C 0.6892(7) 0.4155(7) -0.0914(5) 0.039(2) Uani 1 1 d . U . . .
C43C C 0.6972(6) 0.3835(6) -0.0396(5) 0.030(2) Uani 1 1 d . U . . .
C44C C 0.7176(6) 0.4146(6) -0.0149(5) 0.032(2) Uani 1 1 d . U . . .
H44C H 0.7242 0.3919 0.0206 0.038 Uiso 1 1 calc R U . . .
N1D N 0.6461(6) 0.6334(5) 0.2360(4) 0.039(2) Uani 1 1 d . U . . .
C1D C 0.6224(7) 0.7000(7) 0.2054(5) 0.046(3) Uani 1 1 d . U . . .
H1D H 0.6512 0.7271 0.1951 0.056 Uiso 1 1 calc R U . . .
C2D C 0.5585(7) 0.7314(8) 0.1881(6) 0.050(3) Uani 1 1 d . U . . .
H2D H 0.5454 0.7775 0.1646 0.060 Uiso 1 1 calc R U . . .
C3D C 0.5126(7) 0.6931(7) 0.2063(5) 0.043(3) Uani 1 1 d . U . . .
H3D H 0.4669 0.7135 0.1967 0.052 Uiso 1 1 calc R U . . .
C4D C 0.5373(7) 0.6245(7) 0.2387(5) 0.042(3) Uani 1 1 d . U . . .
C5D C 0.6023(7) 0.5970(7) 0.2531(5) 0.042(3) Uani 1 1 d . U . . .
H5D H 0.6173 0.5505 0.2760 0.050 Uiso 1 1 calc R U . . .
C6D C 0.5370(8) 0.5324(8) 0.1809(6) 0.051(3) Uani 1 1 d . U . . .
H6D H 0.5647 0.5612 0.1645 0.061 Uiso 1 1 calc R U . . .
C7D C 0.5404(8) 0.4912(8) 0.1535(6) 0.061(3) Uani 1 1 d . U . . .
H7D H 0.5704 0.4905 0.1180 0.073 Uiso 1 1 calc R U . . .
C8D C 0.4994(8) 0.4471(8) 0.1765(6) 0.058(3) Uani 1 1 d . U . . .
H8D H 0.5013 0.4172 0.1567 0.070 Uiso 1 1 calc R U . . .
C9D C 0.4580(7) 0.4492(8) 0.2271(6) 0.051(3) Uani 1 1 d . U . . .
H9D H 0.4298 0.4207 0.2426 0.061 Uiso 1 1 calc R U . . .
C10D C 0.4549(7) 0.4925(7) 0.2582(5) 0.043(3) Uani 1 1 d . U . . .
C11D C 0.4138(7) 0.4918(7) 0.3132(5) 0.044(3) Uani 1 1 d . U . . .
C12D C 0.4153(7) 0.5323(8) 0.3421(5) 0.048(3) Uani 1 1 d . U . . .
C13D C 0.3770(7) 0.5321(8) 0.3976(6) 0.055(3) Uani 1 1 d . U . . .
H13D H 0.3485 0.5042 0.4160 0.066 Uiso 1 1 calc R U . . .
C14D C 0.3832(8) 0.5755(8) 0.4241(6) 0.058(3) Uani 1 1 d . U . . .
H14D H 0.3583 0.5749 0.4608 0.069 Uiso 1 1 calc R U . . .
C15D C 0.4196(8) 0.6149(8) 0.4021(6) 0.054(3) Uani 1 1 d . U . . .
H15D H 0.4216 0.6412 0.4229 0.065 Uiso 1 1 calc R U . . .
C16D C 0.4553(7) 0.6200(8) 0.3499(6) 0.052(3) Uani 1 1 d . U . . .
H16D H 0.4809 0.6508 0.3338 0.062 Uiso 1 1 calc R U . . .
C17D C 0.4541(7) 0.5771(8) 0.3175(5) 0.046(3) Uani 1 1 d . U . . .
C18D C 0.4942(7) 0.5787(7) 0.2632(5) 0.045(3) Uani 1 1 d . U . . .
C19D C 0.4941(7) 0.5364(7) 0.2337(5) 0.044(3) Uani 1 1 d . U . . .
N2D N 0.6372(6) -0.0383(6) 0.2635(4) 0.043(2) Uani 1 1 d . U . . .
C20D C 0.6206(8) -0.0960(8) 0.2928(6) 0.055(3) Uani 1 1 d . U . . .
H20D H 0.6505 -0.1414 0.2825 0.066 Uiso 1 1 calc R U . . .
C21D C 0.5643(8) -0.0913(9) 0.3350(7) 0.064(3) Uani 1 1 d . U . . .
H21D H 0.5544 -0.1332 0.3537 0.077 Uiso 1 1 calc R U . . .
C22D C 0.5176(8) -0.0242(8) 0.3532(6) 0.058(3) Uani 1 1 d . U . . .
H22D H 0.4772 -0.0207 0.3836 0.069 Uiso 1 1 calc R U . . .
C23D C 0.5344(7) 0.0334(8) 0.3249(6) 0.048(3) Uani 1 1 d . U . . .
C24D C 0.5940(7) 0.0257(8) 0.2802(6) 0.045(3) Uani 1 1 d . U . . .
H24D H 0.6050 0.0668 0.2607 0.054 Uiso 1 1 calc R U . . .
C25D C 0.5306(7) 0.0657(8) 0.4216(6) 0.051(3) Uani 1 1 d . U . . .
H25D H 0.5588 0.0177 0.4157 0.062 Uiso 1 1 calc R U . . .
C26D C 0.5300(8) 0.0810(8) 0.4663(6) 0.055(3) Uani 1 1 d . U . . .
H26D H 0.5588 0.0445 0.4906 0.066 Uiso 1 1 calc R U . . .
C27D C 0.4868(8) 0.1509(8) 0.4762(6) 0.054(3) Uani 1 1 d . U . . .
H27D H 0.4850 0.1606 0.5083 0.065 Uiso 1 1 calc R U . . .
C28D C 0.4471(8) 0.2057(8) 0.4412(6) 0.053(3) Uani 1 1 d . U . . .
H28D H 0.4194 0.2529 0.4486 0.064 Uiso 1 1 calc R U . . .
C29D C 0.4471(7) 0.1921(8) 0.3942(5) 0.047(3) Uani 1 1 d . U . . .
C30D C 0.4091(7) 0.2479(8) 0.3563(6) 0.048(3) Uani 1 1 d . U . . .
C31D C 0.4113(7) 0.2336(8) 0.3099(5) 0.045(3) Uani 1 1 d . U . . .
C32D C 0.3719(7) 0.2922(8) 0.2706(6) 0.051(3) Uani 1 1 d . U . . .
H32D H 0.3443 0.3399 0.2772 0.061 Uiso 1 1 calc R U . . .
C33D C 0.3752(7) 0.2777(8) 0.2232(6) 0.053(3) Uani 1 1 d . U . . .
H33D H 0.3519 0.3163 0.1970 0.064 Uiso 1 1 calc R U . . .
C34D C 0.4119(7) 0.2080(8) 0.2141(6) 0.046(3) Uani 1 1 d . U . . .
H34D H 0.4117 0.1987 0.1825 0.055 Uiso 1 1 calc R U . . .
C35D C 0.4481(7) 0.1532(8) 0.2502(6) 0.050(3) Uani 1 1 d . U . . .
H35D H 0.4731 0.1057 0.2431 0.060 Uiso 1 1 calc R U . . .
C36D C 0.4501(7) 0.1639(8) 0.2987(6) 0.045(3) Uani 1 1 d . U . . .
C37D C 0.4899(7) 0.1056(7) 0.3375(5) 0.043(3) Uani 1 1 d . U . . .
C38D C 0.4895(7) 0.1201(8) 0.3829(5) 0.043(3) Uani 1 1 d . U . . .
C39D C 0.3717(7) 0.4444(8) 0.3383(5) 0.048(3) Uani 1 1 d . U . . .
C40D C 0.2948(9) 0.4755(9) 0.3551(7) 0.066(3) Uani 1 1 d . U . . .
C41D C 0.2577(10) 0.4324(11) 0.3785(8) 0.079(3) Uani 1 1 d . U . . .
C42D C 0.2928(10) 0.3581(11) 0.3819(8) 0.080(3) Uani 1 1 d . U . . .
C43D C 0.3694(8) 0.3255(9) 0.3629(6) 0.056(3) Uani 1 1 d . U . . .
C44D C 0.4058(7) 0.3706(8) 0.3430(5) 0.048(3) Uani 1 1 d . U . . .
H44D H 0.4579 0.3494 0.3319 0.057 Uiso 1 1 calc R U . . .
O1A O 0.7815(4) 0.1609(4) 0.5886(3) 0.047(2) Uani 1 1 d D U . . .
C45A C 0.7167(6) 0.2162(7) 0.6096(6) 0.067(3) Uani 1 1 d D U . . .
H45A H 0.6798 0.1964 0.6330 0.080 Uiso 1 1 calc R U . . .
H45B H 0.6956 0.2546 0.5801 0.080 Uiso 1 1 calc R U . . .
C46A C 0.7360(9) 0.2472(7) 0.6414(5) 0.080(4) Uani 1 1 d D U . . .
H46A H 0.7763 0.2623 0.6183 0.096 Uiso 1 1 calc R U . . .
H46B H 0.6927 0.2910 0.6518 0.096 Uiso 1 1 calc R U . . .
O2A O 0.7579(6) 0.1978(6) 0.6882(4) 0.086(3) Uani 1 1 d D U . . .
C47A C 0.6978(9) 0.2000(12) 0.7338(6) 0.102(6) Uani 1 1 d D U . . .
H47A H 0.7165 0.1666 0.7653 0.152 Uiso 1 1 calc R U . . .
H47B H 0.6649 0.1855 0.7271 0.152 Uiso 1 1 calc R U . . .
H47C H 0.6707 0.2493 0.7404 0.152 Uiso 1 1 calc R U . . .
O3A O 0.8496(4) 0.0146(4) 0.6015(3) 0.0380(19) Uani 1 1 d D U . . .
C48A C 0.7994(6) 0.0126(6) 0.6519(4) 0.048(3) Uani 1 1 d D U . . .
H48A H 0.7544 0.0581 0.6505 0.057 Uiso 1 1 calc R U . . .
H48B H 0.8215 0.0100 0.6793 0.057 Uiso 1 1 calc R U . . .
C49A C 0.7786(7) -0.0509(7) 0.6685(5) 0.058(3) Uani 1 1 d D U . . .
H49A H 0.8220 -0.0942 0.6575 0.070 Uiso 1 1 calc R U . . .
H49B H 0.7607 -0.0621 0.7080 0.070 Uiso 1 1 calc R U . . .
O4A O 0.7227(5) -0.0324(5) 0.6432(4) 0.059(2) Uani 1 1 d D U . . .
C50A C 0.7015(9) -0.0914(8) 0.6558(7) 0.076(5) Uani 1 1 d D U . . .
H50A H 0.6564 -0.0741 0.6440 0.114 Uiso 1 1 calc R U . . .
H50B H 0.6927 -0.1106 0.6946 0.114 Uiso 1 1 calc R U . . .
H50C H 0.7409 -0.1298 0.6373 0.114 Uiso 1 1 calc R U . . .
O5A O 0.8685(4) -0.0531(4) 0.5253(3) 0.0359(19) Uani 1 1 d D U . . .
C51A C 0.9446(5) -0.0773(7) 0.5190(4) 0.038(3) Uani 1 1 d D U . . .
H51A H 0.9647 -0.1296 0.5356 0.045 Uiso 1 1 calc R U . . .
H51B H 0.9522 -0.0515 0.5389 0.045 Uiso 1 1 calc R U . . .
C52A C 0.9876(7) -0.0665(6) 0.4616(4) 0.045(3) Uani 1 1 d D U . . .
H52A H 0.9630 -0.0163 0.4424 0.054 Uiso 1 1 calc R U . . .
H52B H 1.0377 -0.0743 0.4606 0.054 Uiso 1 1 calc R U . . .
O6A O 0.9916(5) -0.1165(5) 0.4366(3) 0.057(2) Uani 1 1 d D U . . .
C53A C 1.0325(8) -0.1097(9) 0.3816(4) 0.071(5) Uani 1 1 d D U . . .
H53A H 1.0292 -0.1410 0.3644 0.106 Uiso 1 1 calc R U . . .
H53B H 1.0841 -0.1242 0.3803 0.106 Uiso 1 1 calc R U . . .
H53C H 1.0121 -0.0592 0.3625 0.106 Uiso 1 1 calc R U . . .
O1B O 1.2273(6) 0.1478(8) 0.1995(4) 0.034(2) Uani 0.773(12) 1 d D U P A 1
C45B C 1.2992(7) 0.1444(9) 0.1767(6) 0.040(3) Uani 0.773(12) 1 d D U P A 1
H45D H 1.3348 0.0931 0.1790 0.048 Uiso 0.773(12) 1 calc R U P A 1
H45E H 1.3106 0.1665 0.1971 0.048 Uiso 0.773(12) 1 calc R U P A 1
C46B C 1.3067(8) 0.1840(11) 0.1188(6) 0.061(3) Uani 0.773(12) 1 d D U P A 1
H46D H 1.3035 0.1581 0.0965 0.073 Uiso 0.773(12) 1 calc R U P A 1
H46E H 1.2680 0.2338 0.1152 0.073 Uiso 0.773(12) 1 calc R U P A 1
O2B O 1.3772(7) 0.1849(8) 0.1035(5) 0.076(3) Uani 0.773(12) 1 d D U P A 1
C47B C 1.3893(13) 0.2229(13) 0.0488(7) 0.092(6) Uani 0.773(12) 1 d D U P A 1
H47D H 1.3985 0.1925 0.0250 0.138 Uiso 0.773(12) 1 calc R U P A 1
H47E H 1.4320 0.2342 0.0403 0.138 Uiso 0.773(12) 1 calc R U P A 1
H47F H 1.3457 0.2680 0.0436 0.138 Uiso 0.773(12) 1 calc R U P A 1
O1H O 1.236(2) 0.152(3) 0.1822(15) 0.043(4) Uani 0.227(12) 1 d D U P A 2
C45H C 1.302(2) 0.153(4) 0.1440(15) 0.054(4) Uani 0.227(12) 1 d D U P A 2
H45O H 1.3389 0.1020 0.1471 0.064 Uiso 0.227(12) 1 calc R U P A 2
H45P H 1.3193 0.1800 0.1547 0.064 Uiso 0.227(12) 1 calc R U P A 2
C46H C 1.300(2) 0.184(3) 0.0852(16) 0.061(4) Uani 0.227(12) 1 d D U P A 2
H46O H 1.2712 0.1664 0.0756 0.073 Uiso 0.227(12) 1 calc R U P A 2
H46P H 1.2759 0.2371 0.0789 0.073 Uiso 0.227(12) 1 calc R U P A 2
O2H O 1.373(2) 0.162(2) 0.0521(15) 0.071(5) Uani 0.227(12) 1 d D U P A 2
C47H C 1.378(4) 0.223(3) 0.010(3) 0.084(10) Uani 0.227(12) 1 d D U P A 2
H47O H 1.3555 0.2291 -0.0180 0.126 Uiso 0.227(12) 1 calc R U P A 2
H47P H 1.4300 0.2145 -0.0058 0.126 Uiso 0.227(12) 1 calc R U P A 2
H47Q H 1.3525 0.2669 0.0246 0.126 Uiso 0.227(12) 1 calc R U P A 2
O3B O 1.3100(16) 0.0270(14) 0.1496(13) 0.042(4) Uani 0.559(14) 1 d D U P B 1
C48B C 1.3377(11) -0.0384(12) 0.1860(11) 0.049(4) Uani 0.559(14) 1 d D U P B 1
H48D H 1.3247 -0.0749 0.1824 0.059 Uiso 0.559(14) 1 calc R U P B 1
H48E H 1.3153 -0.0305 0.2232 0.059 Uiso 0.559(14) 1 calc R U P B 1
C49B C 1.4201(11) -0.0659(11) 0.1748(11) 0.055(4) Uani 0.559(14) 1 d D U P B 1
H49D H 1.4396 -0.1144 0.1979 0.067 Uiso 0.559(14) 1 calc R U P B 1
H49E H 1.4419 -0.0709 0.1370 0.067 Uiso 0.559(14) 1 calc R U P B 1
O4B O 1.4412(9) -0.0185(9) 0.1846(7) 0.059(3) Uani 0.559(14) 1 d D U P B 1
C50B C 1.4569(18) -0.0425(18) 0.2364(9) 0.071(6) Uani 0.559(14) 1 d D U P B 1
H50D H 1.4836 -0.0169 0.2380 0.106 Uiso 0.559(14) 1 calc R U P B 1
H50E H 1.4871 -0.0947 0.2426 0.106 Uiso 0.559(14) 1 calc R U P B 1
H50F H 1.4107 -0.0322 0.2640 0.106 Uiso 0.559(14) 1 calc R U P B 1
O3E O 1.307(2) 0.0160(17) 0.1549(17) 0.041(4) Uani 0.441(14) 1 d D U P B 2
C48E C 1.3319(17) -0.0564(15) 0.1847(14) 0.050(4) Uani 0.441(14) 1 d D U P B 2
H48O H 1.3441 -0.0906 0.1626 0.060 Uiso 0.441(14) 1 calc R U P B 2
H48P H 1.2932 -0.0627 0.2171 0.060 Uiso 0.441(14) 1 calc R U P B 2
C49E C 1.3997(14) -0.0714(16) 0.2008(12) 0.057(4) Uani 0.441(14) 1 d D U P B 2
H49O H 1.4243 -0.1238 0.2155 0.068 Uiso 0.441(14) 1 calc R U P B 2
H49P H 1.4348 -0.0569 0.1691 0.068 Uiso 0.441(14) 1 calc R U P B 2
O4E O 1.3781(11) -0.0314(12) 0.2400(9) 0.059(4) Uani 0.441(14) 1 d D U P B 2
C50E C 1.4329(18) -0.023(2) 0.2514(17) 0.069(7) Uani 0.441(14) 1 d D U P B 2
H50O H 1.4098 0.0131 0.2734 0.104 Uiso 0.441(14) 1 calc R U P B 2
H50P H 1.4641 -0.0079 0.2178 0.104 Uiso 0.441(14) 1 calc R U P B 2
H50Q H 1.4630 -0.0698 0.2710 0.104 Uiso 0.441(14) 1 calc R U P B 2
O5B O 1.2339(4) -0.0306(5) 0.1246(3) 0.043(2) Uani 1 1 d D U . . .
C51B C 1.2471(7) -0.0181(8) 0.0685(4) 0.059(3) Uani 1 1 d D U . . .
H51D H 1.2013 0.0183 0.0572 0.070 Uiso 1 1 calc R U . . .
H51E H 1.2602 -0.0637 0.0583 0.070 Uiso 1 1 calc R U . . .
C52B C 1.3075(6) 0.0080(7) 0.0388(6) 0.071(3) Uani 1 1 d D U . . .
H52D H 1.3085 0.0246 0.0000 0.086 Uiso 1 1 calc R U . . .
H52E H 1.2993 0.0491 0.0525 0.086 Uiso 1 1 calc R U . . .
O6B O 1.3751(5) -0.0506(6) 0.0470(5) 0.082(3) Uani 1 1 d D U . . .
C53B C 1.4361(9) -0.0300(12) 0.0285(9) 0.107(6) Uani 1 1 d D U . . .
H53D H 1.4810 -0.0730 0.0347 0.161 Uiso 1 1 calc R U . . .
H53E H 1.4267 0.0053 0.0482 0.161 Uiso 1 1 calc R U . . .
H53F H 1.4421 -0.0083 -0.0099 0.161 Uiso 1 1 calc R U . . .
O1C O 0.7218(4) 0.5774(4) -0.1199(3) 0.0369(19) Uani 1 1 d D U . . .
C45C C 0.7804(7) 0.5911(7) -0.1204(5) 0.055(3) Uani 1 1 d D U . . .
H45G H 0.8271 0.5479 -0.1259 0.066 Uiso 1 1 calc R U . . .
H45H H 0.7723 0.6019 -0.0856 0.066 Uiso 1 1 calc R U . . .
C46C C 0.7846(8) 0.6547(7) -0.1651(4) 0.065(3) Uani 1 1 d D U . . .
H46G H 0.7352 0.6948 -0.1640 0.078 Uiso 1 1 calc R U . . .
H46H H 0.8176 0.6721 -0.1612 0.078 Uiso 1 1 calc R U . . .
O2C O 0.8120(6) 0.6319(6) -0.2144(4) 0.076(3) Uani 1 1 d D U . . .
C47C C 0.8154(10) 0.6916(9) -0.2590(6) 0.085(5) Uani 1 1 d D U . . .
H47G H 0.8546 0.6729 -0.2895 0.127 Uiso 1 1 calc R U . . .
H47H H 0.8258 0.7244 -0.2485 0.127 Uiso 1 1 calc R U . . .
H47I H 0.7682 0.7180 -0.2694 0.127 Uiso 1 1 calc R U . . .
O3C O 0.6863(5) 0.5113(5) -0.1680(3) 0.050(2) Uani 1 1 d D U . . .
C48C C 0.7430(6) 0.5183(9) -0.2126(6) 0.082(4) Uani 1 1 d D U . . .
H48G H 0.7402 0.5678 -0.2198 0.099 Uiso 1 1 calc R U . . .
H48H H 0.7332 0.5141 -0.2440 0.099 Uiso 1 1 calc R U . . .
C49C C 0.8210(8) 0.4655(7) -0.2096(8) 0.093(4) Uani 1 1 d D U . . .
H49G H 0.8564 0.4780 -0.2421 0.112 Uiso 1 1 calc R U . . .
H49H H 0.8324 0.4661 -0.1777 0.112 Uiso 1 1 calc R U . . .
O4C O 0.8246(6) 0.3963(6) -0.2059(5) 0.086(3) Uani 1 1 d D U . . .
C50C C 0.8936(9) 0.3397(10) -0.1958(8) 0.102(6) Uani 1 1 d D U . . .
H50G H 0.9088 0.3013 -0.2146 0.153 Uiso 1 1 calc R U . . .
H50H H 0.8880 0.3196 -0.1571 0.153 Uiso 1 1 calc R U . . .
H50I H 0.9309 0.3595 -0.2088 0.153 Uiso 1 1 calc R U . . .
O5C O 0.6473(10) 0.3905(8) -0.1059(6) 0.044(3) Uani 0.593(14) 1 d D U P C 1
C51C C 0.6705(12) 0.3794(11) -0.1587(6) 0.048(3) Uani 0.593(14) 1 d D U P C 1
H51G H 0.7246 0.3622 -0.1708 0.058 Uiso 0.593(14) 1 calc R U P C 1
H51H H 0.6483 0.4256 -0.1832 0.058 Uiso 0.593(14) 1 calc R U P C 1
C52C C 0.6469(13) 0.3239(9) -0.1595(10) 0.061(4) Uani 0.593(14) 1 d D U P C 1
H52G H 0.5928 0.3418 -0.1465 0.074 Uiso 0.593(14) 1 calc R U P C 1
H52H H 0.6592 0.3197 -0.1972 0.074 Uiso 0.593(14) 1 calc R U P C 1
O6C O 0.6791(11) 0.2537(9) -0.1284(8) 0.066(4) Uani 0.593(14) 1 d D U P C 1
C53C C 0.7517(13) 0.2168(18) -0.1586(14) 0.070(6) Uani 0.593(14) 1 d D U P C 1
H53G H 0.7618 0.1657 -0.1528 0.105 Uiso 0.593(14) 1 calc R U P C 1
H53H H 0.7879 0.2207 -0.1468 0.105 Uiso 0.593(14) 1 calc R U P C 1
H53I H 0.7551 0.2390 -0.1969 0.105 Uiso 0.593(14) 1 calc R U P C 1
O5F O 0.6952(13) 0.3725(12) -0.1249(10) 0.043(3) Uani 0.407(14) 1 d . U P C 2
C51F C 0.618(2) 0.387(2) -0.1205(16) 0.050(4) Uani 0.407(14) 1 d . U P C 2
H51R H 0.5923 0.4372 -0.1383 0.060 Uiso 0.407(14) 1 calc R U P C 2
H51S H 0.5920 0.3796 -0.0822 0.060 Uiso 0.407(14) 1 calc R U P C 2
C52F C 0.620(2) 0.333(2) -0.1480(18) 0.060(4) Uani 0.407(14) 1 d . U P C 2
H52R H 0.5693 0.3445 -0.1476 0.072 Uiso 0.407(14) 1 calc R U P C 2
H52S H 0.6472 0.3411 -0.1860 0.072 Uiso 0.407(14) 1 calc R U P C 2
O6F O 0.6517(12) 0.2627(11) -0.1259(13) 0.066(4) Uani 0.407(14) 1 d D U P C 2
C53F C 0.729(3) 0.226(3) -0.145(2) 0.067(7) Uani 0.407(14) 1 d . U P C 2
H53R H 0.7386 0.2062 -0.1756 0.101 Uiso 0.407(14) 1 calc R U P C 2
H53S H 0.7489 0.1856 -0.1160 0.101 Uiso 0.407(14) 1 calc R U P C 2
H53T H 0.7526 0.2593 -0.1554 0.101 Uiso 0.407(14) 1 calc R U P C 2
O1D O 0.2577(6) 0.5499(6) 0.3521(5) 0.078(3) Uani 1 1 d D U . . .
C45D C 0.2295(11) 0.5863(9) 0.3061(6) 0.098(4) Uani 1 1 d D U . . .
H45K H 0.1943 0.5683 0.3063 0.118 Uiso 1 1 calc R U . . .
H45L H 0.2699 0.5771 0.2735 0.118 Uiso 1 1 calc R U . . .
C46D C 0.1910(10) 0.6666(9) 0.3052(8) 0.122(5) Uani 1 1 d D U . . .
H46K H 0.2217 0.6812 0.3150 0.146 Uiso 1 1 calc R U . . .
H46L H 0.1860 0.6933 0.2682 0.146 Uiso 1 1 calc R U . . .
O2D O 0.1206(9) 0.6867(10) 0.3404(8) 0.157(5) Uani 1 1 d D U . . .
C47D C 0.1221(18) 0.686(2) 0.3929(9) 0.201(10) Uani 1 1 d D U . . .
H47K H 0.0762 0.6847 0.4184 0.301 Uiso 1 1 calc R U . . .
H47L H 0.1271 0.7291 0.3920 0.301 Uiso 1 1 calc R U . . .
H47M H 0.1638 0.6424 0.4042 0.301 Uiso 1 1 calc R U . . .
O3D O 0.1807(7) 0.4628(8) 0.3988(6) 0.111(4) Uani 1 1 d D U . . .
C48D C 0.1566(12) 0.4547(16) 0.4550(7) 0.139(5) Uani 1 1 d D U . . .
H48K H 0.1549 0.4063 0.4678 0.167 Uiso 1 1 calc R U . . .
H48L H 0.1046 0.4900 0.4610 0.167 Uiso 1 1 calc R U . . .
C49D C 0.1856(10) 0.4593(16) 0.4957(9) 0.147(6) Uani 1 1 d D U . . .
H49K H 0.1567 0.5086 0.5032 0.177 Uiso 1 1 calc R U . . .
H49L H 0.1752 0.4251 0.5293 0.177 Uiso 1 1 calc R U . . .
O4D O 0.2610(10) 0.4452(11) 0.4838(8) 0.152(5) Uani 1 1 d D U . . .
C50D C 0.2900(14) 0.4019(15) 0.5301(10) 0.158(8) Uani 1 1 d D U . . .
H50K H 0.3310 0.3567 0.5215 0.238 Uiso 1 1 calc R U . . .
H50L H 0.2513 0.3907 0.5594 0.238 Uiso 1 1 calc R U . . .
H50M H 0.3074 0.4286 0.5412 0.238 Uiso 1 1 calc R U . . .
O5D O 0.2483(8) 0.3207(9) 0.3938(7) 0.124(4) Uani 1 1 d D U . . .
C51D C 0.2495(12) 0.2604(12) 0.4351(10) 0.146(5) Uani 1 1 d D U . . .
H51K H 0.2574 0.2652 0.4671 0.175 Uiso 1 1 calc R U . . .
H51L H 0.2897 0.2157 0.4236 0.175 Uiso 1 1 calc R U . . .
C52D C 0.1757(13) 0.2574(16) 0.4479(9) 0.151(6) Uani 1 1 d D U . . .
H52K H 0.1756 0.2126 0.4747 0.181 Uiso 1 1 calc R U . . .
H52L H 0.1366 0.2993 0.4635 0.181 Uiso 1 1 calc R U . . .
O6D O 0.1614(11) 0.2584(11) 0.4006(8) 0.168(6) Uani 1 1 d D U . . .
C53D C 0.0989(14) 0.2416(17) 0.4132(13) 0.174(9) Uani 1 1 d D U . . .
H53K H 0.1023 0.2223 0.3841 0.261 Uiso 1 1 calc R U . . .
H53L H 0.0536 0.2856 0.4171 0.261 Uiso 1 1 calc R U . . .
H53M H 0.0982 0.2053 0.4468 0.261 Uiso 1 1 calc R U . . .
Pd01 Pd 0.72626(5) -0.04417(5) 0.20262(4) 0.0352(3) Uani 1 1 d . U . . .
Pd02 Pd 0.74178(6) 0.58365(5) 0.25707(4) 0.0410(4) Uani 1 1 d . U . . .
S1G S 0.8342(4) 0.3281(4) 0.1193(3) 0.095(2) Uani 0.676(6) 1 d D U P D 1
S2G S 0.8912(6) 0.3480(5) 0.1573(3) 0.122(3) Uani 0.676(6) 1 d D U P D 1
S3G S 0.8549(5) 0.3066(5) 0.2383(4) 0.125(3) Uani 0.676(6) 1 d D U P D 1
S4G S 0.7524(5) 0.3946(6) 0.2513(5) 0.132(3) Uani 0.676(6) 1 d D U P D 1
S5G S 0.6853(7) 0.3787(8) 0.2198(4) 0.155(4) Uani 0.676(6) 1 d D U P D 1
S6G S 0.7323(5) 0.4151(5) 0.1393(4) 0.114(3) Uani 0.676(6) 1 d D U P D 1
S13G S 0.6277(13) 0.3530(15) 0.2876(10) 0.156(6) Uani 0.324(6) 1 d D U P D 2
S14G S 0.7079(14) 0.303(2) 0.3310(14) 0.254(19) Uani 0.324(6) 1 d D U P D 2
S15G S 0.8041(14) 0.3139(14) 0.2824(9) 0.146(5) Uani 0.324(6) 1 d D U P D 2
S16G S 0.8155(14) 0.3812(13) 0.2071(8) 0.138(4) Uani 0.324(6) 1 d D U P D 2
S17G S 0.7677(12) 0.3835(13) 0.1522(8) 0.114(4) Uani 0.324(6) 1 d D U P D 2
S18G S 0.7099(16) 0.3831(19) 0.2317(9) 0.159(5) Uani 0.324(6) 1 d D U P D 2
S7G S 0.7859(6) 0.1752(6) 0.1924(4) 0.198(4) Uani 1 1 d D U . . .
S8G S 0.7453(4) 0.2184(4) 0.1266(3) 0.141(3) Uani 1 1 d D U . . .
S9G S 0.6466(4) 0.2931(4) 0.1558(4) 0.158(3) Uani 1 1 d D U . . .
S10G S 0.5884(5) 0.2333(5) 0.2034(3) 0.167(3) Uani 1 1 d D U . . .
S11G S 0.6210(6) 0.2004(6) 0.2723(4) 0.212(5) Uani 1 1 d D U . . .
S12G S 0.7188(6) 0.1251(5) 0.2420(5) 0.207(4) Uani 1 1 d D U . . .
N1Z N 0.5077(7) 0.2122(10) 0.6740(4) 0.111(4) Uani 1 1 d D U . . .
O1W O 0.6107(6) 0.0901(6) 0.5897(5) 0.074(3) Uani 1 1 d . U . . .
O1Z O 0.5171(6) 0.2214(7) 0.6247(4) 0.093(4) Uani 1 1 d D U . . .
O2Z O 0.5611(8) 0.1897(10) 0.6935(6) 0.141(5) Uani 1 1 d D U . . .
O2W O 0.7524(7) 0.7112(6) 0.2723(5) 0.089(4) Uani 1 1 d . U . . .
O3Z O 0.4461(7) 0.2172(9) 0.7042(5) 0.131(5) Uani 1 1 d D U . . .
N3Z N 0.6515(12) 0.8381(16) 0.0854(10) 0.267(10) Uani 1 1 d D U . . .
O3W O 0.9139(13) 0.6487(13) 0.2464(10) 0.189(9) Uani 1 1 d . U . . .
N2Z N 0.0313(6) 0.2462(9) 0.8809(6) 0.099(4) Uani 1 1 d D U . . .
O4Z O 0.0365(7) 0.2179(7) 0.8462(5) 0.098(4) Uani 1 1 d D U . . .
N4Z N 0.7971(16) -0.2890(15) 0.3820(13) 0.248(9) Uani 1 1 d D U . . .
O4W O 0.4081(15) 0.2484(14) 0.5751(11) 0.210(10) Uani 1 1 d . U . . .
O5Z O 0.0867(7) 0.2438(8) 0.8881(7) 0.129(5) Uani 1 1 d D U . . .
O5W O 0.7589(11) -0.1862(8) 0.1781(7) 0.138(6) Uani 1 1 d . U . . .
O6Z O -0.0292(7) 0.2696(9) 0.9131(6) 0.134(5) Uani 1 1 d D U . . .
O7Z O 0.5903(13) 0.8746(18) 0.1117(12) 0.271(11) Uani 1 1 d D U . . .
O8Z O 0.7080(13) 0.8355(19) 0.0918(13) 0.285(12) Uani 1 1 d D U . . .
O8W O 0.5839(7) 0.1853(7) -0.1189(7) 0.111(5) Uani 1 1 d D U . . .
O9Z O 0.6542(16) 0.8285(18) 0.0420(11) 0.278(12) Uani 1 1 d D U . . .
O9W O 0.0809(15) 0.4721(17) 0.3506(12) 0.232(11) Uani 1 1 d . U . . .
O10W O 0.0003(14) 0.5617(15) 0.5567(11) 0.209(10) Uani 1 1 d . U . . .
O10Z O 0.8098(15) -0.2806(14) 0.4199(10) 0.226(9) Uani 1 1 d D U . . .
O11Z O 0.7420(11) -0.2439(12) 0.3642(9) 0.195(8) Uani 1 1 d D U . . .
O11W O 1.1976(12) 0.2009(13) 0.0283(9) 0.186(9) Uani 1 1 d . U . . .
O12Z O 0.8403(14) -0.3432(13) 0.3620(12) 0.263(11) Uani 1 1 d D U . . .
O12W O 0.0844(17) 0.2036(19) 0.5322(14) 0.269(14) Uani 1 1 d . U . . .

loop_
_atom_site_aniso_label
_atom_site_aniso_U_11
_atom_site_aniso_U_22
_atom_site_aniso_U_33
_atom_site_aniso_U_23
_atom_site_aniso_U_13
_atom_site_aniso_U_12
N1A 0.057(4) 0.031(4) 0.040(4) -0.014(3) -0.026(3) 0.000(3)
C1A 0.060(5) 0.036(5) 0.046(5) -0.016(4) -0.025(4) -0.001(4)
C2A 0.058(5) 0.039(5) 0.045(5) -0.022(4) -0.021(4) -0.001(4)
C3A 0.054(5) 0.039(5) 0.037(5) -0.017(4) -0.020(4) -0.002(4)
C4A 0.050(4) 0.036(4) 0.036(4) -0.014(4) -0.019(4) -0.003(4)
C5A 0.053(5) 0.034(5) 0.039(5) -0.016(4) -0.020(4) 0.002(4)
C6A 0.046(5) 0.044(5) 0.035(5) -0.010(4) -0.015(4) -0.001(4)
C7A 0.044(5) 0.047(5) 0.038(5) -0.011(4) -0.014(4) 0.001(4)
C8A 0.042(5) 0.046(5) 0.033(5) -0.010(4) -0.011(4) -0.001(4)
C9A 0.043(5) 0.038(5) 0.028(5) -0.012(4) -0.008(4) -0.001(4)
C10A 0.043(4) 0.039(4) 0.024(4) -0.014(4) -0.011(4) -0.001(4)
C11A 0.040(4) 0.034(4) 0.020(4) -0.011(4) -0.009(4) 0.001(3)
C12A 0.044(4) 0.035(4) 0.021(4) -0.012(4) -0.015(4) 0.003(4)
C13A 0.043(5) 0.038(5) 0.023(4) -0.014(4) -0.011(4) -0.002(4)
C14A 0.049(5) 0.046(5) 0.027(5) -0.013(4) -0.014(4) -0.002(4)
C15A 0.052(5) 0.042(5) 0.030(5) -0.009(4) -0.017(4) -0.010(4)
C16A 0.055(5) 0.037(5) 0.032(5) -0.013(4) -0.014(4) -0.006(4)
C17A 0.045(4) 0.034(4) 0.024(4) -0.014(4) -0.014(4) -0.001(4)
C18A 0.048(4) 0.035(4) 0.028(4) -0.013(4) -0.018(4) 0.003(4)
C19A 0.045(4) 0.036(4) 0.026(4) -0.012(4) -0.015(4) 0.000(4)
N2A 0.047(4) 0.033(4) 0.037(4) -0.012(4) -0.005(4) -0.023(3)
C20A 0.050(5) 0.032(5) 0.039(5) -0.006(4) -0.007(4) -0.021(4)
C21A 0.053(5) 0.033(5) 0.039(5) -0.005(4) -0.012(4) -0.018(4)
C22A 0.055(5) 0.039(5) 0.043(5) -0.006(4) -0.015(4) -0.019(4)
C23A 0.043(4) 0.034(4) 0.035(4) -0.006(4) -0.011(4) -0.018(3)
C24A 0.047(5) 0.034(5) 0.039(5) -0.007(4) -0.009(4) -0.018(4)
C25A 0.037(5) 0.032(5) 0.029(5) -0.009(4) 0.000(4) -0.013(4)
C26A 0.041(5) 0.033(5) 0.032(5) -0.011(4) -0.004(4) -0.015(4)
C27A 0.041(5) 0.032(5) 0.038(5) -0.009(4) -0.007(4) -0.015(4)
C28A 0.037(4) 0.030(4) 0.033(5) -0.009(4) -0.008(4) -0.011(4)
C29A 0.035(4) 0.030(4) 0.031(4) -0.006(4) -0.010(4) -0.009(3)
C30A 0.030(4) 0.030(4) 0.031(4) -0.004(4) -0.009(3) -0.009(3)
C31A 0.032(4) 0.034(4) 0.032(4) 0.000(4) -0.009(4) -0.012(3)
C32A 0.039(5) 0.042(5) 0.035(5) -0.002(4) -0.008(4) -0.016(4)
C33A 0.047(5) 0.051(5) 0.042(5) -0.001(4) 0.000(4) -0.021(4)
C34A 0.045(5) 0.050(5) 0.048(5) -0.004(4) 0.000(4) -0.025(4)
C35A 0.047(5) 0.044(5) 0.043(5) -0.005(4) -0.011(4) -0.021(4)
C36A 0.034(4) 0.032(4) 0.034(4) -0.004(4) -0.006(4) -0.015(3)
C37A 0.038(4) 0.033(4) 0.033(4) -0.006(4) -0.009(4) -0.014(3)
C38A 0.037(4) 0.031(4) 0.032(4) -0.008(4) -0.008(4) -0.012(3)
C39A 0.035(4) 0.034(4) 0.023(4) -0.009(4) -0.008(3) -0.003(3)
C40A 0.040(4) 0.036(4) 0.026(4) -0.011(4) -0.013(4) -0.002(3)
C41A 0.034(4) 0.038(4) 0.023(4) -0.008(4) -0.011(3) -0.003(3)
C42A 0.032(4) 0.031(4) 0.025(4) -0.006(4) -0.011(3) -0.003(3)
C43A 0.031(4) 0.032(4) 0.026(4) -0.006(4) -0.006(3) -0.008(3)
C44A 0.031(4) 0.036(5) 0.025(4) -0.004(4) -0.006(4) -0.005(4)
N1B 0.057(5) 0.036(4) 0.063(5) -0.019(4) -0.034(4) -0.008(4)
C1B 0.070(5) 0.053(5) 0.072(5) -0.018(5) -0.040(5) -0.009(4)
C2B 0.075(5) 0.059(5) 0.078(6) -0.019(5) -0.039(5) -0.012(4)
C3B 0.067(5) 0.049(5) 0.072(6) -0.016(5) -0.031(5) -0.011(4)
C4B 0.052(4) 0.037(4) 0.059(5) -0.015(4) -0.028(4) -0.011(4)
C5B 0.049(5) 0.034(5) 0.055(5) -0.016(4) -0.024(4) -0.008(4)
C6B 0.039(5) 0.042(5) 0.037(5) -0.017(4) -0.013(4) -0.005(4)
C7B 0.046(5) 0.044(5) 0.038(5) -0.012(4) -0.009(4) -0.010(4)
C8B 0.041(5) 0.040(5) 0.031(5) -0.006(4) -0.009(4) -0.016(4)
C9B 0.035(4) 0.030(4) 0.024(4) -0.007(4) -0.010(4) -0.012(4)
C10B 0.027(4) 0.027(4) 0.028(4) -0.003(3) -0.012(3) -0.008(3)
C11B 0.028(4) 0.028(4) 0.029(4) -0.002(3) -0.011(3) -0.015(3)
C12B 0.032(4) 0.033(4) 0.037(4) 0.000(4) -0.017(3) -0.016(3)
C13B 0.036(4) 0.048(5) 0.045(5) 0.007(4) -0.016(4) -0.026(4)
C14B 0.043(5) 0.061(5) 0.052(5) 0.010(4) -0.022(4) -0.029(4)
C15B 0.041(5) 0.056(5) 0.066(5) 0.011(5) -0.028(4) -0.025(4)
C16B 0.039(5) 0.042(5) 0.061(5) 0.009(4) -0.023(4) -0.022(4)
C17B 0.038(4) 0.029(4) 0.051(4) 0.000(4) -0.021(4) -0.018(3)
C18B 0.040(4) 0.033(4) 0.049(4) -0.009(4) -0.019(4) -0.009(3)
C19B 0.031(4) 0.032(4) 0.033(4) -0.010(4) -0.014(3) -0.006(3)
N2B 0.041(4) 0.024(4) 0.034(4) -0.009(3) -0.013(3) -0.012(3)
C20B 0.037(4) 0.027(4) 0.033(5) -0.008(4) -0.012(4) -0.006(4)
C21B 0.042(5) 0.029(5) 0.033(5) -0.010(4) -0.017(4) -0.004(4)
C22B 0.038(5) 0.026(4) 0.031(5) -0.007(4) -0.012(4) -0.005(4)
C23B 0.039(4) 0.023(4) 0.029(4) -0.008(3) -0.011(3) -0.008(3)
C24B 0.040(5) 0.024(4) 0.031(5) -0.008(4) -0.011(4) -0.010(4)
C25B 0.047(5) 0.030(4) 0.033(5) -0.013(4) -0.015(4) -0.013(4)
C26B 0.057(5) 0.038(5) 0.041(5) -0.008(4) -0.020(4) -0.015(4)
C27B 0.059(5) 0.040(5) 0.042(5) -0.008(4) -0.021(4) -0.018(4)
C28B 0.047(5) 0.040(5) 0.038(5) -0.008(4) -0.013(4) -0.019(4)
C29B 0.036(4) 0.028(4) 0.029(4) -0.011(3) -0.010(3) -0.010(3)
C30B 0.036(4) 0.031(4) 0.021(4) -0.009(3) -0.006(3) -0.010(3)
C31B 0.033(4) 0.033(4) 0.025(4) -0.012(3) -0.003(3) -0.008(3)
C32B 0.038(5) 0.033(5) 0.031(5) -0.005(4) -0.005(4) -0.012(4)
C33B 0.035(5) 0.037(5) 0.036(5) -0.001(4) -0.007(4) -0.008(4)
C34B 0.040(5) 0.035(5) 0.036(5) -0.004(4) -0.007(4) -0.011(4)
C35B 0.032(4) 0.031(4) 0.033(5) -0.009(4) -0.005(4) -0.009(4)
C36B 0.032(4) 0.026(4) 0.027(4) -0.011(3) -0.001(3) -0.010(3)
C37B 0.034(4) 0.023(4) 0.030(4) -0.009(3) -0.004(3) -0.010(3)
C38B 0.039(4) 0.027(4) 0.028(4) -0.014(3) -0.008(3) -0.008(3)
C39B 0.031(4) 0.030(4) 0.027(4) -0.007(3) -0.004(3) -0.012(3)
C40B 0.038(4) 0.039(4) 0.031(4) -0.008(3) -0.009(3) -0.014(3)
C41B 0.034(4) 0.038(4) 0.033(4) -0.008(3) -0.008(3) -0.011(3)
C42B 0.035(4) 0.034(4) 0.031(4) -0.010(4) -0.006(4) -0.011(3)
C43B 0.031(4) 0.029(4) 0.022(4) -0.008(3) -0.003(3) -0.011(3)
C44B 0.030(4) 0.034(4) 0.030(4) -0.005(4) -0.007(4) -0.011(4)
N1C 0.052(4) 0.045(4) 0.047(5) -0.027(4) -0.013(4) -0.019(4)
C1C 0.069(5) 0.069(5) 0.064(5) -0.035(5) -0.009(5) -0.036(4)
C2C 0.087(6) 0.085(6) 0.078(6) -0.036(5) -0.005(5) -0.049(5)
C3C 0.081(5) 0.079(5) 0.067(6) -0.029(5) -0.001(5) -0.050(4)
C4C 0.054(4) 0.053(4) 0.050(5) -0.021(4) -0.007(4) -0.034(4)
C5C 0.043(5) 0.044(5) 0.042(5) -0.013(4) -0.014(4) -0.017(4)
C6C 0.051(5) 0.045(5) 0.030(5) -0.006(4) -0.011(4) -0.027(4)
C7C 0.051(5) 0.039(5) 0.041(5) 0.001(4) -0.016(4) -0.021(4)
C8C 0.052(5) 0.035(5) 0.036(5) -0.001(4) -0.018(4) -0.020(4)
C9C 0.046(5) 0.034(5) 0.031(5) -0.003(4) -0.013(4) -0.020(4)
C10C 0.045(4) 0.033(4) 0.025(4) -0.006(3) -0.010(3) -0.022(3)
C11C 0.046(4) 0.035(4) 0.028(4) -0.008(4) -0.009(4) -0.023(3)
C12C 0.049(4) 0.048(4) 0.038(4) -0.014(4) -0.007(4) -0.028(4)
C13C 0.049(5) 0.057(5) 0.051(5) -0.017(4) -0.007(4) -0.029(4)
C14C 0.056(5) 0.066(5) 0.061(5) -0.020(5) -0.006(5) -0.022(4)
C15C 0.051(5) 0.063(5) 0.056(5) -0.023(5) -0.007(4) -0.022(4)
C16C 0.050(5) 0.056(5) 0.051(5) -0.023(4) -0.002(4) -0.022(4)
C17C 0.053(4) 0.049(4) 0.045(4) -0.018(4) -0.004(4) -0.028(4)
C18C 0.049(4) 0.045(4) 0.039(4) -0.012(4) -0.007(4) -0.030(4)
C19C 0.046(4) 0.039(4) 0.030(4) -0.005(4) -0.007(4) -0.026(3)
N2C 0.043(4) 0.033(4) 0.043(4) -0.003(4) -0.009(4) -0.024(3)
C20C 0.053(5) 0.042(5) 0.059(5) -0.005(4) -0.020(4) -0.026(4)
C21C 0.057(5) 0.047(5) 0.065(5) -0.004(4) -0.022(4) -0.030(4)
C22C 0.054(5) 0.042(5) 0.061(5) -0.004(4) -0.023(4) -0.025(4)
C23C 0.038(4) 0.031(4) 0.046(4) -0.008(4) -0.014(4) -0.017(3)
C24C 0.034(4) 0.028(4) 0.041(5) -0.006(4) -0.007(4) -0.016(4)
C25C 0.036(4) 0.035(5) 0.038(5) 0.000(4) -0.009(4) -0.015(4)
C26C 0.036(5) 0.042(5) 0.043(5) -0.006(4) -0.010(4) -0.013(4)
C27C 0.039(5) 0.035(5) 0.040(5) -0.010(4) -0.013(4) -0.008(4)
C28C 0.040(4) 0.032(4) 0.035(5) -0.010(4) -0.011(4) -0.010(4)
C29C 0.031(4) 0.025(4) 0.029(4) -0.005(3) -0.010(3) -0.007(3)
C30C 0.030(4) 0.028(4) 0.026(4) -0.007(3) -0.013(3) -0.010(3)
C31C 0.032(4) 0.031(4) 0.028(4) -0.003(4) -0.013(3) -0.013(3)
C32C 0.036(4) 0.037(5) 0.031(5) -0.004(4) -0.012(4) -0.015(4)
C33C 0.038(5) 0.040(5) 0.033(5) -0.010(4) -0.011(4) -0.010(4)
C34C 0.038(5) 0.037(5) 0.036(5) -0.008(4) -0.013(4) -0.008(4)
C35C 0.038(4) 0.033(5) 0.032(5) -0.005(4) -0.018(4) -0.008(4)
C36C 0.037(4) 0.029(4) 0.030(4) -0.008(4) -0.016(3) -0.009(3)
C37C 0.034(4) 0.029(4) 0.035(4) -0.006(4) -0.017(3) -0.014(3)
C38C 0.031(4) 0.029(4) 0.031(4) -0.004(4) -0.013(3) -0.009(3)
C39C 0.040(4) 0.035(4) 0.027(4) -0.008(4) -0.010(3) -0.020(3)
C40C 0.041(4) 0.037(4) 0.036(4) -0.006(4) -0.010(4) -0.023(3)
C41C 0.046(4) 0.041(4) 0.034(4) -0.007(4) -0.017(4) -0.018(4)
C42C 0.049(4) 0.040(4) 0.040(4) -0.009(3) -0.019(3) -0.022(3)
C43C 0.036(4) 0.028(4) 0.030(4) -0.004(3) -0.011(3) -0.016(3)
C44C 0.038(4) 0.030(4) 0.028(4) -0.006(4) -0.006(4) -0.016(4)
N1D 0.048(4) 0.032(4) 0.034(4) -0.012(3) -0.022(3) -0.002(3)
C1D 0.053(5) 0.037(5) 0.040(5) -0.013(4) -0.020(4) -0.002(4)
C2D 0.053(5) 0.041(5) 0.041(5) -0.008(4) -0.022(4) 0.000(4)
C3D 0.048(5) 0.041(5) 0.037(5) -0.015(4) -0.023(4) -0.001(4)
C4D 0.048(4) 0.039(4) 0.035(4) -0.016(4) -0.016(4) -0.004(4)
C5D 0.052(5) 0.036(5) 0.033(5) -0.012(4) -0.023(4) 0.000(4)
C6D 0.058(5) 0.055(5) 0.040(5) -0.018(4) -0.003(4) -0.022(4)
C7D 0.070(5) 0.062(5) 0.050(5) -0.018(4) -0.001(5) -0.031(4)
C8D 0.066(5) 0.062(5) 0.049(5) -0.016(4) -0.006(4) -0.031(4)
C9D 0.050(5) 0.057(5) 0.042(5) -0.010(4) -0.008(4) -0.020(4)
C10D 0.043(4) 0.049(4) 0.031(4) -0.014(4) -0.012(4) -0.007(4)
C11D 0.039(4) 0.046(4) 0.032(4) -0.008(4) -0.013(4) -0.002(4)
C12D 0.043(4) 0.052(5) 0.032(4) -0.012(4) -0.018(4) 0.002(4)
C13D 0.046(5) 0.055(5) 0.038(5) -0.010(4) -0.016(4) 0.004(4)
C14D 0.052(5) 0.057(5) 0.039(5) -0.016(4) -0.019(4) 0.007(4)
C15D 0.056(5) 0.051(5) 0.045(5) -0.019(4) -0.021(4) -0.001(4)
C16D 0.050(5) 0.050(5) 0.043(5) -0.020(4) -0.017(4) 0.001(4)
C17D 0.045(4) 0.050(5) 0.035(4) -0.016(4) -0.019(4) -0.001(4)
C18D 0.046(4) 0.048(4) 0.034(4) -0.015(4) -0.016(4) -0.004(4)
C19D 0.047(4) 0.051(5) 0.031(4) -0.015(4) -0.011(4) -0.011(4)
N2D 0.045(4) 0.047(5) 0.046(5) -0.008(4) -0.011(4) -0.026(4)
C20D 0.057(5) 0.054(5) 0.055(5) -0.007(4) -0.007(4) -0.029(4)
C21D 0.065(5) 0.062(5) 0.062(5) -0.007(5) -0.007(5) -0.032(4)
C22D 0.059(5) 0.062(5) 0.051(5) -0.008(4) -0.010(4) -0.028(4)
C23D 0.048(4) 0.055(5) 0.046(5) -0.007(4) -0.012(4) -0.027(4)
C24D 0.048(5) 0.053(5) 0.046(5) -0.011(4) -0.014(4) -0.027(4)
C25D 0.047(5) 0.057(5) 0.045(5) -0.009(4) -0.009(4) -0.019(4)
C26D 0.053(5) 0.061(5) 0.046(5) -0.006(5) -0.015(4) -0.022(4)
C27D 0.054(5) 0.065(5) 0.046(5) -0.011(4) -0.013(4) -0.026(4)
C28D 0.053(5) 0.061(5) 0.046(5) -0.011(4) -0.012(4) -0.024(4)
C29D 0.042(4) 0.057(5) 0.040(4) -0.011(4) -0.006(4) -0.020(4)
C30D 0.040(4) 0.058(5) 0.040(4) -0.010(4) -0.006(4) -0.019(4)
C31D 0.039(4) 0.057(5) 0.040(4) -0.009(4) -0.008(4) -0.021(4)
C32D 0.043(5) 0.060(5) 0.045(5) -0.008(4) -0.008(4) -0.020(4)
C33D 0.042(5) 0.065(5) 0.050(5) -0.006(5) -0.011(4) -0.022(4)
C34D 0.043(5) 0.061(5) 0.048(5) -0.011(4) -0.013(4) -0.031(4)
C35D 0.042(5) 0.059(5) 0.052(5) -0.011(4) -0.004(4) -0.029(4)
C36D 0.041(4) 0.056(5) 0.045(5) -0.008(4) -0.009(4) -0.027(4)
C37D 0.041(4) 0.053(4) 0.039(4) -0.010(4) -0.003(4) -0.025(4)
C38D 0.039(4) 0.054(4) 0.037(4) -0.010(4) -0.007(4) -0.020(4)
C39D 0.044(4) 0.052(5) 0.034(4) -0.008(4) -0.014(4) -0.006(4)
C40D 0.057(5) 0.067(5) 0.060(5) -0.010(4) -0.016(4) -0.015(4)
C41D 0.065(5) 0.087(5) 0.079(5) -0.021(5) -0.012(4) -0.027(4)
C42D 0.071(5) 0.086(5) 0.080(5) -0.022(5) -0.005(4) -0.035(4)
C43D 0.049(4) 0.064(5) 0.048(5) -0.015(4) -0.010(4) -0.016(4)
C44D 0.042(5) 0.054(5) 0.039(5) -0.012(4) -0.011(4) -0.011(4)
O1A 0.055(4) 0.038(4) 0.027(4) -0.015(3) -0.017(3) 0.008(3)
C45A 0.070(5) 0.060(5) 0.045(5) -0.015(4) -0.026(4) 0.003(4)
C46A 0.087(6) 0.073(6) 0.058(5) -0.017(5) -0.028(5) -0.005(5)
O2A 0.090(6) 0.085(6) 0.059(5) -0.015(5) -0.030(4) -0.009(4)
C47A 0.093(10) 0.107(11) 0.073(10) 0.001(9) -0.011(8) -0.035(9)
O3A 0.038(4) 0.036(4) 0.021(4) -0.002(3) -0.010(3) -0.001(3)
C48A 0.046(5) 0.049(5) 0.034(5) -0.004(4) -0.014(4) -0.008(4)
C49A 0.051(5) 0.061(5) 0.043(5) 0.001(4) -0.016(4) -0.014(4)
O4A 0.051(4) 0.064(5) 0.046(5) 0.002(4) -0.012(4) -0.020(4)
C50A 0.073(9) 0.073(9) 0.071(9) 0.012(7) -0.018(7) -0.038(7)
O5A 0.038(4) 0.029(4) 0.032(4) -0.007(3) -0.006(3) -0.008(3)
C51A 0.038(4) 0.034(5) 0.035(5) -0.012(4) -0.010(4) -0.006(4)
C52A 0.043(5) 0.042(5) 0.038(5) -0.012(4) -0.009(4) -0.008(4)
O6A 0.057(4) 0.058(5) 0.044(4) -0.022(4) -0.008(4) -0.008(4)
C53A 0.058(8) 0.079(9) 0.046(8) -0.021(7) -0.005(6) -0.006(7)
O1B 0.035(4) 0.042(4) 0.031(4) -0.009(4) -0.008(4) -0.020(3)
C45B 0.042(4) 0.053(5) 0.040(5) -0.011(4) -0.016(4) -0.025(4)
C46B 0.057(4) 0.070(5) 0.056(5) -0.005(4) -0.014(4) -0.030(4)
O2B 0.070(5) 0.076(5) 0.066(5) -0.001(4) -0.015(4) -0.027(4)
C47B 0.088(9) 0.087(9) 0.070(9) 0.001(8) -0.005(8) -0.032(8)
O1H 0.043(5) 0.047(5) 0.041(5) -0.008(5) -0.010(4) -0.019(4)
C45H 0.052(4) 0.059(5) 0.051(5) -0.007(4) -0.013(4) -0.025(4)
C46H 0.059(5) 0.067(5) 0.059(6) -0.008(5) -0.015(5) -0.029(4)
O2H 0.068(6) 0.073(6) 0.064(6) -0.007(5) -0.014(5) -0.029(5)
C47H 0.084(12) 0.084(12) 0.070(12) -0.011(11) -0.016(11) -0.028(10)
O3B 0.039(4) 0.041(5) 0.043(5) -0.008(4) -0.012(4) -0.012(4)
C48B 0.049(5) 0.048(5) 0.049(5) -0.011(4) -0.014(4) -0.015(4)
C49B 0.055(5) 0.050(5) 0.054(5) -0.012(4) -0.014(4) -0.015(4)
O4B 0.062(5) 0.054(5) 0.058(5) -0.018(4) -0.018(4) -0.016(4)
C50B 0.074(9) 0.069(10) 0.073(10) -0.023(8) -0.022(8) -0.023(8)
O3E 0.039(4) 0.042(5) 0.043(5) -0.009(4) -0.013(4) -0.014(4)
C48E 0.049(5) 0.046(5) 0.049(5) -0.010(4) -0.013(4) -0.015(4)
C49E 0.055(5) 0.052(5) 0.054(5) -0.011(4) -0.014(4) -0.015(4)
O4E 0.063(5) 0.054(5) 0.060(5) -0.016(4) -0.019(4) -0.019(4)
C50E 0.069(10) 0.060(10) 0.071(10) -0.021(9) -0.020(9) -0.013(8)
O5B 0.045(4) 0.042(4) 0.040(4) -0.019(3) -0.002(3) -0.016(3)
C51B 0.063(5) 0.060(5) 0.053(5) -0.021(4) -0.009(4) -0.021(4)
C52B 0.073(5) 0.077(6) 0.063(5) -0.021(5) -0.011(5) -0.029(4)
O6B 0.072(5) 0.095(6) 0.077(5) -0.024(5) -0.008(4) -0.035(4)
C53B 0.086(10) 0.135(11) 0.113(11) -0.020(10) -0.004(9) -0.070(9)
O1C 0.039(4) 0.036(4) 0.041(4) -0.002(3) -0.015(3) -0.020(3)
C45C 0.053(5) 0.054(5) 0.060(5) -0.001(4) -0.018(4) -0.027(4)
C46C 0.061(5) 0.070(6) 0.065(5) -0.010(5) -0.017(5) -0.029(4)
O2C 0.069(5) 0.097(6) 0.060(5) -0.010(4) -0.014(4) -0.038(4)
C47C 0.073(9) 0.111(11) 0.068(9) 0.000(8) -0.031(7) -0.037(8)
O3C 0.060(4) 0.049(4) 0.041(4) -0.005(3) -0.023(3) -0.018(3)
C48C 0.082(6) 0.078(6) 0.068(6) -0.005(5) -0.022(5) -0.023(5)
C49C 0.103(6) 0.084(6) 0.085(6) -0.016(5) -0.019(5) -0.035(5)
O4C 0.101(6) 0.076(6) 0.084(6) -0.026(5) -0.019(5) -0.033(5)
C50C 0.101(10) 0.100(11) 0.081(10) 0.001(9) -0.032(9) -0.028(9)
O5C 0.051(5) 0.046(4) 0.046(5) -0.011(4) -0.020(4) -0.022(4)
C51C 0.053(5) 0.051(5) 0.051(5) -0.013(4) -0.016(4) -0.024(4)
C52C 0.059(5) 0.059(5) 0.062(5) -0.012(4) -0.014(4) -0.022(4)
O6C 0.063(6) 0.061(5) 0.067(5) -0.014(4) -0.011(5) -0.022(4)
C53C 0.064(10) 0.073(9) 0.071(10) -0.018(9) -0.016(8) -0.024(8)
O5F 0.049(5) 0.048(5) 0.046(5) -0.012(4) -0.017(4) -0.024(4)
C51F 0.052(5) 0.052(5) 0.053(5) -0.012(4) -0.016(4) -0.024(4)
C52F 0.058(5) 0.058(5) 0.060(5) -0.013(4) -0.012(4) -0.022(4)
O6F 0.063(6) 0.062(5) 0.069(5) -0.014(5) -0.009(5) -0.025(5)
C53F 0.063(11) 0.067(10) 0.070(10) -0.018(9) -0.015(9) -0.023(9)
O1D 0.065(5) 0.078(5) 0.073(5) -0.010(4) -0.026(4) -0.012(4)
C45D 0.098(6) 0.098(6) 0.092(6) -0.024(5) -0.031(5) -0.025(5)
C46D 0.123(7) 0.117(7) 0.116(7) -0.026(6) -0.034(5) -0.036(5)
O2D 0.157(7) 0.139(7) 0.133(7) -0.026(6) -0.029(6) -0.033(6)
C47D 0.196(14) 0.181(14) 0.168(14) -0.037(12) -0.028(12) -0.042(11)
O3D 0.089(5) 0.116(6) 0.109(6) -0.029(5) -0.007(5) -0.034(5)
C48D 0.124(7) 0.141(7) 0.134(7) -0.032(6) -0.018(6) -0.047(5)
C49D 0.137(7) 0.149(7) 0.146(7) -0.032(6) -0.024(6) -0.056(6)
O4D 0.143(7) 0.157(7) 0.151(8) -0.033(6) -0.028(6) -0.061(6)
C50D 0.143(12) 0.149(13) 0.186(14) -0.004(11) -0.040(11) -0.082(10)
O5D 0.107(6) 0.122(6) 0.118(6) -0.027(5) 0.003(5) -0.047(5)
C51D 0.133(7) 0.145(7) 0.144(7) -0.028(6) -0.025(6) -0.051(5)
C52D 0.144(7) 0.147(7) 0.158(7) -0.025(6) -0.033(6) -0.063(6)
O6D 0.161(8) 0.150(7) 0.174(8) -0.019(6) -0.024(6) -0.069(6)
C53D 0.148(13) 0.169(14) 0.193(14) -0.012(12) -0.049(11) -0.066(11)
Pd01 0.0452(6) 0.0293(6) 0.0344(6) -0.0041(4) -0.0102(4) -0.0188(4)
Pd02 0.0549(7) 0.0230(6) 0.0449(7) -0.0134(5) -0.0322(5) 0.0031(4)
S1G 0.107(5) 0.091(5) 0.083(4) 0.015(4) -0.018(4) -0.062(4)
S2G 0.136(5) 0.108(5) 0.125(6) 0.022(4) -0.043(4) -0.073(4)
S3G 0.137(5) 0.127(5) 0.124(5) 0.001(4) -0.046(4) -0.071(4)
S4G 0.147(5) 0.124(5) 0.136(5) -0.016(4) -0.036(4) -0.068(4)
S5G 0.160(6) 0.142(6) 0.159(6) -0.001(5) -0.055(5) -0.066(5)
S6G 0.132(6) 0.079(5) 0.106(5) 0.029(4) -0.037(4) -0.051(4)
S13G 0.146(8) 0.151(8) 0.151(8) -0.024(6) -0.050(6) -0.041(6)
S14G 0.26(2) 0.26(2) 0.23(2) -0.055(10) -0.065(10) -0.092(11)
S15G 0.144(6) 0.137(6) 0.138(6) -0.009(5) -0.032(5) -0.058(5)
S16G 0.145(5) 0.129(5) 0.136(5) -0.003(5) -0.040(5) -0.063(5)
S17G 0.117(6) 0.104(6) 0.109(6) 0.003(5) -0.032(5) -0.047(5)
S18G 0.160(7) 0.145(6) 0.157(6) -0.006(5) -0.041(5) -0.065(5)
S7G 0.217(7) 0.157(7) 0.200(8) 0.019(6) -0.059(6) -0.090(6)
S8G 0.187(6) 0.137(5) 0.119(5) -0.030(4) -0.035(4) -0.080(5)
S9G 0.184(6) 0.145(6) 0.152(6) -0.026(5) -0.020(5) -0.089(5)
S10G 0.210(7) 0.144(6) 0.169(6) -0.001(5) -0.048(5) -0.109(5)
S11G 0.229(8) 0.189(7) 0.225(8) 0.013(6) -0.031(6) -0.144(6)
S12G 0.220(7) 0.162(7) 0.232(8) 0.012(6) -0.038(6) -0.118(6)
N1Z 0.112(5) 0.105(5) 0.111(5) -0.016(4) -0.024(4) -0.047(4)
O1W 0.057(6) 0.071(7) 0.073(7) -0.001(6) -0.005(5) -0.026(5)
O1Z 0.098(6) 0.077(6) 0.080(6) -0.009(5) -0.009(5) -0.031(5)
O2Z 0.139(7) 0.136(7) 0.142(8) -0.009(6) -0.030(6) -0.067(6)
O2W 0.122(9) 0.043(6) 0.088(8) -0.017(6) -0.010(7) -0.030(6)
O3Z 0.130(7) 0.111(7) 0.112(7) -0.016(6) -0.015(6) -0.032(6)
N3Z 0.268(12) 0.270(12) 0.270(12) -0.057(8) -0.062(8) -0.115(8)
O3W 0.202(15) 0.165(15) 0.182(15) -0.034(12) -0.030(12) -0.074(12)
N2Z 0.112(7) 0.091(7) 0.109(7) -0.026(6) -0.025(6) -0.051(6)
O4Z 0.110(8) 0.098(8) 0.095(8) -0.053(7) -0.028(7) -0.024(6)
N4Z 0.256(11) 0.233(11) 0.242(11) -0.051(7) -0.040(7) -0.103(8)
O4W 0.237(17) 0.182(16) 0.195(16) -0.036(13) -0.005(13) -0.106(13)
O5Z 0.144(10) 0.099(9) 0.169(11) -0.015(8) -0.050(9) -0.068(8)
O5W 0.223(14) 0.089(9) 0.133(12) -0.012(8) -0.053(10) -0.086(10)
O6Z 0.145(10) 0.120(10) 0.103(9) -0.054(8) 0.000(8) -0.029(8)
O7Z 0.267(15) 0.271(15) 0.278(16) -0.050(12) -0.053(12) -0.122(12)
O8Z 0.276(16) 0.299(16) 0.269(15) -0.062(12) -0.097(12) -0.083(12)
O8W 0.098(9) 0.089(9) 0.142(11) -0.025(8) -0.024(8) -0.036(7)
O9Z 0.269(15) 0.270(15) 0.290(16) -0.046(12) -0.052(12) -0.123(12)
O9W 0.206(16) 0.30(2) 0.223(18) -0.055(14) -0.102(14) -0.090(13)
O10W 0.205(16) 0.228(17) 0.209(17) -0.024(13) -0.059(13) -0.108(13)
O10Z 0.279(14) 0.220(13) 0.216(14) -0.064(11) -0.062(11) -0.115(11)
O11Z 0.196(13) 0.192(13) 0.195(13) -0.025(11) -0.031(10) -0.099(11)
O11W 0.179(14) 0.174(15) 0.153(14) -0.045(12) -0.029(11) -0.031(11)
O12Z 0.272(15) 0.226(15) 0.257(15) -0.069(12) -0.012(12) -0.099(12)
O12W 0.246(19) 0.28(2) 0.28(2) -0.052(15) -0.082(15) -0.092(15)

loop_
_atom_type_symbol
_atom_type_description
_atom_type_scat_dispersion_real
_atom_type_scat_dispersion_imag
_atom_type_scat_source
C C 0.0033 0.0016 'International Tables Vol C Tables 4.2.6.8 and 6.1.1.4'
H H 0.0000 0.0000 'International Tables Vol C Tables 4.2.6.8 and 6.1.1.4'
N N 0.0061 0.0033 'International Tables Vol C Tables 4.2.6.8 and 6.1.1.4'
O O 0.0106 0.0060 'International Tables Vol C Tables 4.2.6.8 and 6.1.1.4'
S S 0.1246 0.1234 'International Tables Vol C Tables 4.2.6.8 and 6.1.1.4'
Pd Pd -0.9988 1.0072 'International Tables Vol C Tables 4.2.6.8 and 6.1.1.4'

loop_
_geom_angle_atom_site_label_1
_geom_angle_atom_site_label_2
_geom_angle_atom_site_label_3
_geom_angle
_geom_angle_site_symmetry_1
_geom_angle_site_symmetry_3
C5A N1A C1A 116.4(12) . .
C5A N1A Pd02 121.0(8) . .
C1A N1A Pd02 122.4(9) . .
C2A C1A N1A 120.5(13) . .
C2A C1A H1A 119.8 . .
N1A C1A H1A 119.8 . .
C1A C2A C3A 121.4(12) . .
C1A C2A H2A 119.3 . .
C3A C2A H2A 119.3 . .
C2A C3A C4A 118.7(13) . .
C2A C3A H3A 120.7 . .
C4A C3A H3A 120.6 . .
C5A C4A C3A 117.6(12) . .
C5A C4A C18A 119.8(11) . .
C3A C4A C18A 122.6(12) . .
N1A C5A C4A 125.3(12) . .
N1A C5A H5A 117.4 . .
C4A C5A H5A 117.4 . .
C7A C6A C19A 121.7(13) . .
C7A C6A H6A 119.2 . .
C19A C6A H6A 119.2 . .
C6A C7A C8A 120.0(13) . .
C6A C7A H7A 120.0 . .
C8A C7A H7A 120.0 . .
C9A C8A C7A 119.8(14) . .
C9A C8A H8A 120.1 . .
C7A C8A H8A 120.1 . .
C8A C9A C10A 121.8(13) . .
C8A C9A H9A 119.1 . .
C10A C9A H9A 119.1 . .
C9A C10A C19A 118.2(11) . .
C9A C10A C11A 120.2(12) . .
C19A C10A C11A 121.5(13) . .
C12A C11A C10A 117.8(11) . .
C12A C11A C39A 120.7(10) . .
C10A C11A C39A 121.0(12) . .
C17A C12A C11A 121.3(11) . .
C17A C12A C13A 117.7(13) . .
C11A C12A C13A 121.1(12) . .
C14A C13A C12A 120.4(13) . .
C14A C13A H13A 119.8 . .
C12A C13A H13A 119.8 . .
C13A C14A C15A 121.9(13) . .
C13A C14A H14A 119.0 . .
C15A C14A H14A 119.0 . .
C16A C15A C14A 118.9(14) . .
C16A C15A H15A 120.5 . .
C14A C15A H15A 120.5 . .
C15A C16A C17A 121.7(13) . .
C15A C16A H16A 119.2 . .
C17A C16A H16A 119.2 . .
C12A C17A C16A 119.3(11) . .
C12A C17A C18A 119.8(12) . .
C16A C17A C18A 120.8(12) . .
C19A C18A C17A 119.5(12) . .
C19A C18A C4A 121.6(11) . .
C17A C18A C4A 118.9(13) . .
C18A C19A C6A 121.9(12) . .
C18A C19A C10A 119.9(11) . .
C6A C19A C10A 118.2(13) . .
C24A N2A C20A 116.9(11) . .
C24A N2A Pd01 117.9(8) . .
C20A N2A Pd01 124.6(8) . .
C21A C20A N2A 122.0(12) . .
C21A C20A H20A 119.0 . .
N2A C20A H20A 119.0 . .
C20A C21A C22A 119.9(12) . .
C20A C21A H21A 120.1 . .
C22A C21A H21A 120.1 . .
C23A C22A C21A 119.7(13) . .
C23A C22A H22A 120.2 . .
C21A C22A H22A 120.2 . .
C22A C23A C24A 118.7(12) . .
C22A C23A C37A 123.2(12) . .
C24A C23A C37A 118.0(11) . .
C23A C24A N2A 122.7(12) . .
C23A C24A H24A 118.6 . .
N2A C24A H24A 118.6 . .
C26A C25A C38A 122.3(12) . .
C26A C25A H25A 118.9 . .
C38A C25A H25A 118.9 . .
C25A C26A C27A 120.2(12) . .
C25A C26A H26A 119.9 . .
C27A C26A H26A 119.9 . .
C28A C27A C26A 121.1(12) . .
C28A C27A H27A 119.5 . .
C26A C27A H27A 119.5 . .
C27A C28A C29A 121.3(12) . .
C27A C28A H28A 119.3 . .
C29A C28A H28A 119.3 . .
C30A C29A C38A 121.1(11) . .
C30A C29A C28A 121.8(11) . .
C38A C29A C28A 117.1(11) . .
C29A C30A C31A 119.4(11) . .
C29A C30A C43A 122.3(11) . .
C31A C30A C43A 118.3(10) . .
C36A C31A C30A 119.7(11) . .
C36A C31A C32A 118.4(11) . .
C30A C31A C32A 121.8(12) . .
C33A C32A C31A 119.2(13) . .
C33A C32A H32A 120.4 . .
C31A C32A H32A 120.4 . .
C32A C33A C34A 123.0(13) . .
C32A C33A H33A 118.5 . .
C34A C33A H33A 118.5 . .
C35A C34A C33A 120.0(13) . .
C35A C34A H34A 120.0 . .
C33A C34A H34A 120.0 . .
C34A C35A C36A 119.4(13) . .
C34A C35A H35A 120.3 . .
C36A C35A H35A 120.3 . .
C37A C36A C31A 119.5(11) . .
C37A C36A C35A 120.5(12) . .
C31A C36A C35A 119.9(11) . .
C36A C37A C38A 121.0(11) . .
C36A C37A C23A 120.5(11) . .
C38A C37A C23A 118.3(11) . .
C37A C38A C29A 118.8(11) . .
C37A C38A C25A 123.3(11) . .
C29A C38A C25A 117.9(11) . .
C40A C39A C44A 118.5(11) . .
C40A C39A C11A 125.0(11) . .
C44A C39A C11A 116.5(11) . .
O1A C40A C41A 116.5(10) . .
O1A C40A C39A 123.2(11) . .
C41A C40A C39A 119.8(11) . .
O3A C41A C40A 120.6(11) . .
O3A C41A C42A 117.5(10) . .
C40A C41A C42A 121.8(11) . .
O5A C42A C41A 121.1(10) . .
O5A C42A C43A 119.8(10) . .
C41A C42A C43A 119.1(11) . .
C42A C43A C44A 119.4(11) . .
C42A C43A C30A 121.0(10) . .
C44A C43A C30A 119.6(10) . .
C43A C44A C39A 120.8(11) . .
C43A C44A H44A 119.6 . .
C39A C44A H44A 119.6 . .
C5B N1B C1B 119.3(11) . .
C5B N1B Pd02 118.1(8) . .
C1B N1B Pd02 121.5(9) . .
C2B C1B N1B 119.9(14) . .
C2B C1B H1B 120.0 . .
N1B C1B H1B 120.0 . .
C1B C2B C3B 121.3(16) . .
C1B C2B H2B 119.3 . .
C3B C2B H2B 119.3 . .
C2B C3B C4B 117.8(14) . .
C2B C3B H3B 121.1 . .
C4B C3B H3B 121.1 . .
C5B C4B C3B 118.1(13) . .
C5B C4B C18B 118.8(12) . .
C3B C4B C18B 123.0(12) . .
N1B C5B C4B 123.2(12) . .
N1B C5B H5B 118.4 . .
C4B C5B H5B 118.4 . .
C7B C6B C19B 121.9(12) . .
C7B C6B H6B 119.1 . .
C19B C6B H6B 119.1 . .
C6B C7B C8B 120.8(12) . .
C6B C7B H7B 119.6 . .
C8B C7B H7B 119.6 . .
C9B C8B C7B 118.9(12) . .
C9B C8B H8B 120.6 . .
C7B C8B H8B 120.6 . .
C8B C9B C10B 122.6(11) . .
C8B C9B H9B 118.7 . .
C10B C9B H9B 118.7 . .
C11B C10B C19B 121.6(10) . .
C11B C10B C9B 120.8(10) . .
C19B C10B C9B 117.6(10) . .
C12B C11B C10B 119.3(10) . .
C12B C11B C39B 121.1(10) . .
C10B C11B C39B 119.5(10) . .
C11B C12B C13B 121.3(11) . .
C11B C12B C17B 119.7(11) . .
C13B C12B C17B 119.1(11) . .
C14B C13B C12B 119.8(13) . .
C14B C13B H13B 120.1 . .
C12B C13B H13B 120.1 . .
C13B C14B C15B 119.5(14) . .
C13B C14B H14B 120.3 . .
C15B C14B H14B 120.3 . .
C16B C15B C14B 124.0(14) . .
C16B C15B H15B 118.0 . .
C14B C15B H15B 118.0 . .
C15B C16B C17B 119.2(14) . .
C15B C16B H16B 120.4 . .
C17B C16B H16B 120.4 . .
C18B C17B C16B 122.5(12) . .
C18B C17B C12B 119.1(11) . .
C16B C17B C12B 118.4(12) . .
C17B C18B C19B 121.6(11) . .
C17B C18B C4B 118.9(12) . .
C19B C18B C4B 119.3(12) . .
C18B C19B C10B 118.6(11) . .
C18B C19B C6B 123.6(11) . .
C10B C19B C6B 117.8(11) . .
C20B N2B C24B 117.3(10) . .
C20B N2B Pd01 123.0(8) . .
C24B N2B Pd01 119.6(8) . .
N2B C20B C21B 122.9(12) . .
N2B C20B H20B 118.6 . .
C21B C20B H20B 118.6 . .
C20B C21B C22B 119.9(12) . .
C20B C21B H21B 120.1 . .
C22B C21B H21B 120.1 . .
C23B C22B C21B 118.6(11) . .
C23B C22B H22B 120.7 . .
C21B C22B H22B 120.7 . .
C24B C23B C22B 117.7(11) . .
C24B C23B C37B 120.7(10) . .
C22B C23B C37B 121.6(10) . .
N2B C24B C23B 123.6(11) . .
N2B C24B H24B 118.2 . .
C23B C24B H24B 118.2 . .
C26B C25B C38B 121.9(12) . .
C26B C25B H25B 119.1 . .
C38B C25B H25B 119.1 . .
C25B C26B C27B 119.4(12) . .
C25B C26B H26B 120.3 . .
C27B C26B H26B 120.3 . .
C28B C27B C26B 119.4(13) . .
C28B C27B H27B 120.3 . .
C26B C27B H27B 120.3 . .
C27B C28B C29B 122.5(12) . .
C27B C28B H28B 118.8 . .
C29B C28B H28B 118.8 . .
C30B C29B C28B 122.0(11) . .
C30B C29B C38B 119.9(11) . .
C28B C29B C38B 118.1(11) . .
C31B C30B C29B 120.6(11) . .
C31B C30B C43B 121.1(10) . .
C29B C30B C43B 118.1(10) . .
C30B C31B C32B 122.5(11) . .
C30B C31B C36B 120.0(11) . .
C32B C31B C36B 117.4(11) . .
C33B C32B C31B 121.6(12) . .
C33B C32B H32B 119.2 . .
C31B C32B H32B 119.2 . .
C32B C33B C34B 121.0(12) . .
C32B C33B H33B 119.5 . .
C34B C33B H33B 119.5 . .
C35B C34B C33B 121.0(12) . .
C35B C34B H34B 119.5 . .
C33B C34B H34B 119.5 . .
C34B C35B C36B 121.4(12) . .
C34B C35B H35B 119.3 . .
C36B C35B H35B 119.3 . .
C37B C36B C35B 123.4(11) . .
C37B C36B C31B 119.1(11) . .
C35B C36B C31B 117.5(11) . .
C36B C37B C38B 121.3(11) . .
C36B C37B C23B 120.0(10) . .
C38B C37B C23B 118.6(10) . .
C37B C38B C25B 122.6(11) . .
C37B C38B C29B 119.0(11) . .
C25B C38B C29B 118.4(11) . .
C44B C39B C40B 118.6(11) . .
C44B C39B C11B 119.4(10) . .
C40B C39B C11B 122.0(10) . .
O1H C40B C41B 118(2) . .
O1H C40B C39B 120(3) . .
C41B C40B C39B 120.1(11) . .
C41B C40B O1B 125.2(11) . .
C39B C40B O1B 114.4(11) . .
O3E C41B C40B 124(2) . .
C40B C41B O3B 117.3(18) . .
O3E C41B C42B 116(2) . .
C40B C41B C42B 120.1(11) . .
O3B C41B C42B 122.4(18) . .
O5B C42B C43B 120.5(11) . .
O5B C42B C41B 118.7(10) . .
C43B C42B C41B 120.8(11) . .
C44B C43B C42B 117.5(11) . .
C44B C43B C30B 118.9(10) . .
C42B C43B C30B 123.6(10) . .
C43B C44B C39B 122.9(11) . .
C43B C44B H44B 118.5 . .
C39B C44B H44B 118.5 . .
C1C N1C C5C 117.2(12) . .
C1C N1C Pd02 122.1(9) . .
C5C N1C Pd02 120.3(9) . .
N1C C1C C2C 122.9(14) . .
N1C C1C H1C 118.5 . .
C2C C1C H1C 118.5 . .
C1C C2C C3C 119.9(16) . .
C1C C2C H2C 120.0 . .
C3C C2C H2C 120.0 . .
C2C C3C C4C 118.4(16) . .
C2C C3C H3C 120.8 . .
C4C C3C H3C 120.8 . .
C5C C4C C3C 117.1(13) . .
C5C C4C C18C 123.1(12) . .
C3C C4C C18C 119.9(13) . .
C4C C5C N1C 124.4(13) . .
C4C C5C H5C 117.8 . .
N1C C5C H5C 117.8 . .
C7C C6C C19C 120.4(12) . .
C7C C6C H6C 119.8 . .
C19C C6C H6C 119.8 . .
C6C C7C C8C 122.1(12) . .
C6C C7C H7C 119.0 . .
C8C C7C H7C 119.0 . .
C9C C8C C7C 115.6(12) . .
C9C C8C H8C 122.2 . .
C7C C8C H8C 122.2 . .
C8C C9C C10C 124.9(12) . .
C8C C9C H9C 117.5 . .
C10C C9C H9C 117.5 . .
C11C C10C C19C 121.1(11) . .
C11C C10C C9C 121.8(11) . .
C19C C10C C9C 117.1(11) . .
C10C C11C C12C 121.0(11) . .
C10C C11C C39C 120.6(10) . .
C12C C11C C39C 118.3(11) . .
C13C C12C C11C 123.7(12) . .
C13C C12C C17C 118.8(12) . .
C11C C12C C17C 117.5(12) . .
C14C C13C C12C 122.4(14) . .
C14C C13C H13C 118.8 . .
C12C C13C H13C 118.8 . .
C13C C14C C15C 120.8(15) . .
C13C C14C H14C 119.6 . .
C15C C14C H14C 119.6 . .
C16C C15C C14C 118.2(14) . .
C16C C15C H15C 120.9 . .
C14C C15C H15C 120.9 . .
C15C C16C C17C 124.2(14) . .
C15C C16C H16C 117.9 . .
C17C C16C H16C 117.9 . .
C18C C17C C16C 123.4(12) . .
C18C C17C C12C 121.1(12) . .
C16C C17C C12C 115.5(12) . .
C17C C18C C19C 119.2(11) . .
C17C C18C C4C 119.3(12) . .
C19C C18C C4C 121.2(12) . .
C18C C19C C10C 120.0(11) . .
C18C C19C C6C 120.3(11) . .
C10C C19C C6C 119.7(11) . .
C20C N2C C24C 118.8(11) . .
C20C N2C Pd01 122.0(9) . .
C24C N2C Pd01 119.2(8) . .
N2C C20C C21C 121.8(13) . .
N2C C20C H20C 119.1 . .
C21C C20C H20C 119.1 . .
C22C C21C C20C 119.2(13) . .
C22C C21C H21C 120.4 . .
C20C C21C H21C 120.4 . .
C21C C22C C23C 119.5(13) . .
C21C C22C H22C 120.2 . .
C23C C22C H22C 120.2 . .
C24C C23C C22C 117.7(12) . .
C24C C23C C37C 120.2(10) . .
C22C C23C C37C 122.1(11) . .
N2C C24C C23C 123.0(11) . .
N2C C24C H24C 118.5 . .
C23C C24C H24C 118.5 . .
C26C C25C C38C 122.3(12) . .
C26C C25C H25C 118.9 . .
C38C C25C H25C 118.9 . .
C25C C26C C27C 120.0(12) . .
C25C C26C H26C 120.0 . .
C27C C26C H26C 120.0 . .
C28C C27C C26C 120.9(11) . .
C28C C27C H27C 119.5 . .
C26C C27C H27C 119.5 . .
C27C C28C C29C 120.3(12) . .
C27C C28C H28C 119.9 . .
C29C C28C H28C 119.9 . .
C30C C29C C38C 120.1(10) . .
C30C C29C C28C 120.9(11) . .
C38C C29C C28C 119.0(10) . .
C29C C30C C31C 121.7(10) . .
C29C C30C C43C 120.2(10) . .
C31C C30C C43C 118.1(10) . .
C30C C31C C32C 122.8(11) . .
C30C C31C C36C 117.7(10) . .
C32C C31C C36C 119.4(10) . .
C33C C32C C31C 122.5(12) . .
C33C C32C H32C 118.7 . .
C31C C32C H32C 118.7 . .
C32C C33C C34C 117.9(12) . .
C32C C33C H33C 121.1 . .
C34C C33C H33C 121.1 . .
C35C C34C C33C 121.8(12) . .
C35C C34C H34C 119.1 . .
C33C C34C H34C 119.1 . .
C34C C35C C36C 122.7(12) . .
C34C C35C H35C 118.6 . .
C36C C35C H35C 118.6 . .
C37C C36C C35C 124.4(11) . .
C37C C36C C31C 120.0(10) . .
C35C C36C C31C 115.4(11) . .
C36C C37C C38C 121.4(11) . .
C36C C37C C23C 118.9(10) . .
C38C C37C C23C 119.3(10) . .
C37C C38C C29C 119.0(10) . .
C37C C38C C25C 123.5(11) . .
C29C C38C C25C 117.5(10) . .
C40C C39C C44C 116.7(10) . .
C40C C39C C11C 124.8(11) . .
C44C C39C C11C 118.4(10) . .
O1C C40C C39C 123.5(10) . .
O1C C40C C41C 115.0(11) . .
C39C C40C C41C 121.4(11) . .
O3C C41C C42C 119.5(11) . .
O3C C41C C40C 121.6(12) . .
C42C C41C C40C 118.7(11) . .
C43C C42C C41C 121.7(11) . .
C43C C42C O5F 119.3(14) . .
C41C C42C O5F 115.6(14) . .
C43C C42C O5C 111.6(12) . .
C41C C42C O5C 123.9(12) . .
C42C C43C C44C 118.6(11) . .
C42C C43C C30C 121.0(10) . .
C44C C43C C30C 120.4(10) . .
C43C C44C C39C 122.9(11) . .
C43C C44C H44C 118.6 . .
C39C C44C H44C 118.6 . .
C1D N1D C5D 117.5(11) . .
C1D N1D Pd02 124.6(10) . .
C5D N1D Pd02 117.9(8) . .
N1D C1D C2D 123.6(14) . .
N1D C1D H1D 118.2 . .
C2D C1D H1D 118.2 . .
C1D C2D C3D 118.5(13) . .
C1D C2D H2D 120.8 . .
C3D C2D H2D 120.8 . .
C4D C3D C2D 117.2(12) . .
C4D C3D H3D 121.4 . .
C2D C3D H3D 121.4 . .
C5D C4D C3D 120.3(14) . .
C5D C4D C18D 115.7(12) . .
C3D C4D C18D 123.9(12) . .
N1D C5D C4D 122.7(12) . .
N1D C5D H5D 118.6 . .
C4D C5D H5D 118.6 . .
C7D C6D C19D 123.2(15) . .
C7D C6D H6D 118.4 . .
C19D C6D H6D 118.4 . .
C6D C7D C8D 120.4(15) . .
C6D C7D H7D 119.8 . .
C8D C7D H7D 119.8 . .
C9D C8D C7D 118.1(15) . .
C9D C8D H8D 121.0 . .
C7D C8D H8D 121.0 . .
C8D C9D C10D 122.4(14) . .
C8D C9D H9D 118.8 . .
C10D C9D H9D 118.8 . .
C19D C10D C9D 117.6(12) . .
C19D C10D C11D 120.0(13) . .
C9D C10D C11D 122.4(13) . .
C12D C11D C10D 120.0(14) . .
C12D C11D C39D 121.4(12) . .
C10D C11D C39D 118.6(13) . .
C11D C12D C17D 120.3(12) . .
C11D C12D C13D 122.4(15) . .
C17D C12D C13D 117.2(14) . .
C14D C13D C12D 117.8(15) . .
C14D C13D H13D 121.1 . .
C12D C13D H13D 121.1 . .
C15D C14D C13D 125.0(15) . .
C15D C14D H14D 117.5 . .
C13D C14D H14D 117.5 . .
C14D C15D C16D 121.3(16) . .
C14D C15D H15D 119.4 . .
C16D C15D H15D 119.4 . .
C15D C16D C17D 119.5(15) . .
C15D C16D H16D 120.3 . .
C17D C16D H16D 120.3 . .
C12D C17D C18D 120.1(13) . .
C12D C17D C16D 119.2(12) . .
C18D C17D C16D 120.6(14) . .
C19D C18D C17D 119.9(14) . .
C19D C18D C4D 121.1(12) . .
C17D C18D C4D 118.9(12) . .
C10D C19D C18D 119.7(12) . .
C10D C19D C6D 118.2(13) . .
C18D C19D C6D 121.9(14) . .
C20D N2D C24D 117.0(12) . .
C20D N2D Pd01 124.0(10) . .
C24D N2D Pd01 118.7(9) . .
C21D C20D N2D 122.6(15) . .
C21D C20D H20D 118.7 . .
N2D C20D H20D 118.7 . .
C20D C21D C22D 121.5(15) . .
C20D C21D H21D 119.3 . .
C22D C21D H21D 119.3 . .
C23D C22D C21D 116.5(14) . .
C23D C22D H22D 121.7 . .
C21D C22D H22D 121.7 . .
C22D C23D C24D 119.6(14) . .
C22D C23D C37D 122.4(13) . .
C24D C23D C37D 117.9(12) . .
N2D C24D C23D 122.8(13) . .
N2D C24D H24D 118.6 . .
C23D C24D H24D 118.6 . .
C26D C25D C38D 122.1(14) . .
C26D C25D H25D 119.0 . .
C38D C25D H25D 119.0 . .
C25D C26D C27D 119.4(14) . .
C25D C26D H26D 120.3 . .
C27D C26D H26D 120.3 . .
C28D C27D C26D 122.1(14) . .
C28D C27D H27D 119.0 . .
C26D C27D H27D 119.0 . .
C27D C28D C29D 120.1(14) . .
C27D C28D H28D 120.0 . .
C29D C28D H28D 120.0 . .
C30D C29D C28D 121.4(13) . .
C30D C29D C38D 118.7(12) . .
C28D C29D C38D 119.8(13) . .
C31D C30D C29D 120.4(13) . .
C31D C30D C43D 117.8(13) . .
C29D C30D C43D 121.7(13) . .
C30D C31D C36D 122.2(13) . .
C30D C31D C32D 120.0(13) . .
C36D C31D C32D 117.9(13) . .
C33D C32D C31D 119.7(14) . .
C33D C32D H32D 120.1 . .
C31D C32D H32D 120.1 . .
C34D C33D C32D 121.1(14) . .
C34D C33D H33D 119.5 . .
C32D C33D H33D 119.5 . .
C35D C34D C33D 119.9(14) . .
C35D C34D H34D 120.1 . .
C33D C34D H34D 120.1 . .
C34D C35D C36D 122.7(14) . .
C34D C35D H35D 118.7 . .
C36D C35D H35D 118.7 . .
C31D C36D C35D 118.7(13) . .
C31D C36D C37D 118.0(12) . .
C35D C36D C37D 123.3(13) . .
C38D C37D C36D 119.9(13) . .
C38D C37D C23D 121.2(13) . .
C36D C37D C23D 118.7(12) . .
C37D C38D C25D 122.7(13) . .
C37D C38D C29D 120.7(13) . .
C25D C38D C29D 116.5(12) . .
C44D C39D C40D 117.6(15) . .
C44D C39D C11D 122.1(12) . .
C40D C39D C11D 120.2(13) . .
C41D C40D O1D 120.2(15) . .
C41D C40D C39D 119.6(16) . .
O1D C40D C39D 119.9(15) . .
C40D C41D C42D 121.8(17) . .
C40D C41D O3D 120.1(17) . .
C42D C41D O3D 118.0(17) . .
C41D C42D C43D 119.8(17) . .
C41D C42D O5D 117.2(17) . .
C43D C42D O5D 121.6(17) . .
C44D C43D C42D 116.5(15) . .
C44D C43D C30D 120.5(12) . .
C42D C43D C30D 122.3(15) . .
C39D C44D C43D 124.3(13) . .
C39D C44D H44D 117.8 . .
C43D C44D H44D 117.8 . .
C40A O1A C45A 120.6(9) . .
O1A C45A C46A 107.9(10) . .
O1A C45A H45A 110.1 . .
C46A C45A H45A 110.1 . .
O1A C45A H45B 110.1 . .
C46A C45A H45B 110.1 . .
H45A C45A H45B 108.4 . .
O2A C46A C45A 113.3(11) . .
O2A C46A H46A 108.9 . .
C45A C46A H46A 108.9 . .
O2A C46A H46B 108.9 . .
C45A C46A H46B 108.9 . .
H46A C46A H46B 107.7 . .
C46A O2A C47A 113.2(12) . .
O2A C47A H47A 109.5 . .
O2A C47A H47B 109.5 . .
H47A C47A H47B 109.5 . .
O2A C47A H47C 109.5 . .
H47A C47A H47C 109.5 . .
H47B C47A H47C 109.5 . .
C41A O3A C48A 116.2(9) . .
O3A C48A C49A 112.7(10) . .
O3A C48A H48A 109.0 . .
C49A C48A H48A 109.0 . .
O3A C48A H48B 109.0 . .
C49A C48A H48B 109.0 . .
H48A C48A H48B 107.8 . .
O4A C49A C48A 108.1(9) . .
O4A C49A H49A 110.1 . .
C48A C49A H49A 110.1 . .
O4A C49A H49B 110.1 . .
C48A C49A H49B 110.1 . .
H49A C49A H49B 108.4 . .
C49A O4A C50A 111.4(10) . .
O4A C50A H50A 109.5 . .
O4A C50A H50B 109.5 . .
H50A C50A H50B 109.5 . .
O4A C50A H50C 109.5 . .
H50A C50A H50C 109.5 . .
H50B C50A H50C 109.5 . .
C42A O5A C51A 115.1(9) . .
O5A C51A C52A 114.6(9) . .
O5A C51A H51A 108.6 . .
C52A C51A H51A 108.6 . .
O5A C51A H51B 108.6 . .
C52A C51A H51B 108.6 . .
H51A C51A H51B 107.6 . .
O6A C52A C51A 108.8(9) . .
O6A C52A H52A 109.9 . .
C51A C52A H52A 109.9 . .
O6A C52A H52B 109.9 . .
C51A C52A H52B 109.9 . .
H52A C52A H52B 108.3 . .
C52A O6A C53A 111.9(10) . .
O6A C53A H53A 109.5 . .
O6A C53A H53B 109.5 . .
H53A C53A H53B 109.5 . .
O6A C53A H53C 109.5 . .
H53A C53A H53C 109.5 . .
H53B C53A H53C 109.5 . .
C40B O1B C45B 122.4(12) . .
O1B C45B C46B 110.3(10) . .
O1B C45B H45D 109.6 . .
C46B C45B H45D 109.6 . .
O1B C45B H45E 109.6 . .
C46B C45B H45E 109.6 . .
H45D C45B H45E 108.1 . .
O2B C46B C45B 104.2(10) . .
O2B C46B H46D 110.9 . .
C45B C46B H46D 110.9 . .
O2B C46B H46E 110.9 . .
C45B C46B H46E 110.9 . .
H46D C46B H46E 108.9 . .
C46B O2B C47B 108.6(13) . .
O2B C47B H47D 109.5 . .
O2B C47B H47E 109.5 . .
H47D C47B H47E 109.5 . .
O2B C47B H47F 109.5 . .
H47D C47B H47F 109.5 . .
H47E C47B H47F 109.5 . .
C40B O1H C45H 123(5) . .
O1H C45H C46H 119(3) . .
O1H C45H H45O 107.6 . .
C46H C45H H45O 107.6 . .
O1H C45H H45P 107.6 . .
C46H C45H H45P 107.6 . .
H45O C45H H45P 107.0 . .
O2H C46H C45H 111(2) . .
O2H C46H H46O 109.5 . .
C45H C46H H46O 109.5 . .
O2H C46H H46P 109.5 . .
C45H C46H H46P 109.5 . .
H46O C46H H46P 108.1 . .
C46H O2H C47H 109(2) . .
O2H C47H H47O 109.5 . .
O2H C47H H47P 109.5 . .
H47O C47H H47P 109.5 . .
O2H C47H H47Q 109.5 . .
H47O C47H H47Q 109.5 . .
H47P C47H H47Q 109.5 . .
C41B O3B C48B 113(2) . .
O3B C48B C49B 109.9(17) . .
O3B C48B H48D 109.7 . .
C49B C48B H48D 109.7 . .
O3B C48B H48E 109.7 . .
C49B C48B H48E 109.7 . .
H48D C48B H48E 108.2 . .
O4B C49B C48B 111.7(16) . .
O4B C49B H49D 109.3 . .
C48B C49B H49D 109.3 . .
O4B C49B H49E 109.3 . .
C48B C49B H49E 109.3 . .
H49D C49B H49E 107.9 . .
C49B O4B C50B 111.8(17) . .
O4B C50B H50D 109.5 . .
O4B C50B H50E 109.5 . .
H50D C50B H50E 109.5 . .
O4B C50B H50F 109.5 . .
H50D C50B H50F 109.5 . .
H50E C50B H50F 109.5 . .
C41B O3E C48E 121(3) . .
O3E C48E C49E 108(2) . .
O3E C48E H48O 110.1 . .
C49E C48E H48O 110.1 . .
O3E C48E H48P 110.1 . .
C49E C48E H48P 110.1 . .
H48O C48E H48P 108.4 . .
O4E C49E C48E 108.6(19) . .
O4E C49E H49O 110.0 . .
C48E C49E H49O 110.0 . .
O4E C49E H49P 110.0 . .
C48E C49E H49P 110.0 . .
H49O C49E H49P 108.3 . .
C49E O4E C50E 118(2) . .
O4E C50E H50O 109.5 . .
O4E C50E H50P 109.5 . .
H50O C50E H50P 109.5 . .
O4E C50E H50Q 109.5 . .
H50O C50E H50Q 109.5 . .
H50P C50E H50Q 109.5 . .
C42B O5B C51B 113.9(10) . .
O5B C51B C52B 113.3(11) . .
O5B C51B H51D 108.9 . .
C52B C51B H51D 108.9 . .
O5B C51B H51E 108.9 . .
C52B C51B H51E 108.9 . .
H51D C51B H51E 107.7 . .
O6B C52B C51B 107.8(11) . .
O6B C52B H52D 110.1 . .
C51B C52B H52D 110.1 . .
O6B C52B H52E 110.1 . .
C51B C52B H52E 110.1 . .
H52D C52B H52E 108.5 . .
C52B O6B C53B 113.6(12) . .
O6B C53B H53D 109.5 . .
O6B C53B H53E 109.5 . .
H53D C53B H53E 109.5 . .
O6B C53B H53F 109.5 . .
H53D C53B H53F 109.5 . .
H53E C53B H53F 109.5 . .
C40C O1C C45C 118.8(9) . .
O1C C45C C46C 108.8(10) . .
O1C C45C H45G 109.9 . .
C46C C45C H45G 109.9 . .
O1C C45C H45H 109.9 . .
C46C C45C H45H 109.9 . .
H45G C45C H45H 108.3 . .
O2C C46C C45C 108.2(10) . .
O2C C46C H46G 110.1 . .
C45C C46C H46G 110.1 . .
O2C C46C H46H 110.1 . .
C45C C46C H46H 110.1 . .
H46G C46C H46H 108.4 . .
C46C O2C C47C 110.6(11) . .
O2C C47C H47G 109.5 . .
O2C C47C H47H 109.5 . .
H47G C47C H47H 109.5 . .
O2C C47C H47I 109.5 . .
H47G C47C H47I 109.5 . .
H47H C47C H47I 109.5 . .
C41C O3C C48C 120.5(11) . .
O3C C48C C49C 117.8(12) . .
O3C C48C H48G 107.8 . .
C49C C48C H48G 107.8 . .
O3C C48C H48H 107.8 . .
C49C C48C H48H 107.8 . .
H48G C48C H48H 107.2 . .
O4C C49C C48C 105.7(12) . .
O4C C49C H49G 110.6 . .
C48C C49C H49G 110.6 . .
O4C C49C H49H 110.6 . .
C48C C49C H49H 110.6 . .
H49G C49C H49H 108.7 . .
C49C O4C C50C 111.2(12) . .
O4C C50C H50G 109.5 . .
O4C C50C H50H 109.5 . .
H50G C50C H50H 109.5 . .
O4C C50C H50I 109.5 . .
H50G C50C H50I 109.5 . .
H50H C50C H50I 109.5 . .
C51C O5C C42C 116.7(15) . .
O5C C51C C52C 108.9(15) . .
O5C C51C H51G 109.9 . .
C52C C51C H51G 109.9 . .
O5C C51C H51H 109.9 . .
C52C C51C H51H 109.9 . .
H51G C51C H51H 108.3 . .
O6C C52C C51C 115.2(16) . .
O6C C52C H52G 108.5 . .
C51C C52C H52G 108.5 . .
O6C C52C H52H 108.5 . .
C51C C52C H52H 108.5 . .
H52G C52C H52H 107.5 . .
C52C O6C C53C 108.3(17) . .
O6C C53C H53G 109.5 . .
O6C C53C H53H 109.5 . .
H53G C53C H53H 109.5 . .
O6C C53C H53I 109.5 . .
H53G C53C H53I 109.5 . .
H53H C53C H53I 109.5 . .
C42C O5F C51F 105(2) . .
O5F C51F C52F 108(3) . .
O5F C51F H51R 110.1 . .
C52F C51F H51R 110.1 . .
O5F C51F H51S 110.1 . .
C52F C51F H51S 110.1 . .
H51R C51F H51S 108.4 . .
O6F C52F C51F 116(3) . .
O6F C52F H52R 108.4 . .
C51F C52F H52R 108.4 . .
O6F C52F H52S 108.4 . .
C51F C52F H52S 108.4 . .
H52R C52F H52S 107.4 . .
C53F O6F C52F 118(3) . .
O6F C53F H53R 109.4 . .
O6F C53F H53S 109.5 . .
H53R C53F H53S 109.5 . .
O6F C53F H53T 109.5 . .
H53R C53F H53T 109.5 . .
H53S C53F H53T 109.5 . .
C40D O1D C45D 112.2(12) . .
O1D C45D C46D 109.2(13) . .
O1D C45D H45K 109.8 . .
C46D C45D H45K 109.8 . .
O1D C45D H45L 109.8 . .
C46D C45D H45L 109.8 . .
H45K C45D H45L 108.3 . .
O2D C46D C45D 113.2(15) . .
O2D C46D H46K 108.9 . .
C45D C46D H46K 108.9 . .
O2D C46D H46L 108.9 . .
C45D C46D H46L 108.9 . .
H46K C46D H46L 107.8 . .
C46D O2D C47D 113.0(18) . .
O2D C47D H47K 109.5 . .
O2D C47D H47L 109.5 . .
H47K C47D H47L 109.5 . .
O2D C47D H47M 109.5 . .
H47K C47D H47M 109.5 . .
H47L C47D H47M 109.5 . .
C48D O3D C41D 115.7(16) . .
O3D C48D C49D 131.9(18) . .
O3D C48D H48K 104.3 . .
C49D C48D H48K 104.3 . .
O3D C48D H48L 104.3 . .
C49D C48D H48L 104.3 . .
H48K C48D H48L 105.6 . .
O4D C49D C48D 119.0(17) . .
O4D C49D H49K 107.6 . .
C48D C49D H49K 107.6 . .
O4D C49D H49L 107.6 . .
C48D C49D H49L 107.6 . .
H49K C49D H49L 107.0 . .
C49D O4D C50D 109.8(16) . .
O4D C50D H50K 109.5 . .
O4D C50D H50L 109.5 . .
H50K C50D H50L 109.5 . .
O4D C50D H50M 109.5 . .
H50K C50D H50M 109.5 . .
H50L C50D H50M 109.5 . .
C51D O5D C42D 125.1(18) . .
O5D C51D C52D 106.5(15) . .
O5D C51D H51K 110.4 . .
C52D C51D H51K 110.4 . .
O5D C51D H51L 110.4 . .
C52D C51D H51L 110.4 . .
H51K C51D H51L 108.6 . .
O6D C52D C51D 110.1(17) . .
O6D C52D H52K 109.6 . .
C51D C52D H52K 109.6 . .
O6D C52D H52L 109.6 . .
C51D C52D H52L 109.6 . .
H52K C52D H52L 108.2 . .
C52D O6D C53D 111.0(17) . .
O6D C53D H53K 109.5 . .
O6D C53D H53L 109.5 . .
H53K C53D H53L 109.5 . .
O6D C53D H53M 109.5 . .
H53K C53D H53M 109.5 . .
H53L C53D H53M 109.5 . .
N2A Pd01 N2D 88.1(4) . .
N2A Pd01 N2B 90.1(4) . .
N2D Pd01 N2B 176.3(4) . .
N2A Pd01 N2C 175.5(4) . .
N2D Pd01 N2C 92.2(4) . .
N2B Pd01 N2C 89.3(4) . .
N1D Pd02 N1A 88.8(4) . .
N1D Pd02 N1B 174.2(4) . .
N1A Pd02 N1B 89.7(5) . .
N1D Pd02 N1C 88.1(4) . .
N1A Pd02 N1C 174.9(4) . .
N1B Pd02 N1C 93.0(5) . .
S2G S1G S6G 95.9(6) . .
S3G S2G S1G 102.8(5) . .
S2G S3G S4G 96.8(6) . .
S3G S4G S5G 104.7(7) . .
S6G S5G S4G 94.3(7) . .
S5G S6G S1G 105.4(6) . .
S14G S13G S18G 79.9(14) . .
S13G S14G S15G 109.8(16) . .
S14G S15G S16G 126.4(17) . .
S14G S15G S18G 72.1(13) . .
S16G S15G S18G 54.7(10) . .
S17G S16G S15G 118.4(14) . .
S16G S17G S18G 60.6(12) . .
S13G S18G S17G 141(2) . .
S13G S18G S15G 97.6(13) . .
S17G S18G S15G 104.4(14) . .
S8G S7G S12G 101.2(6) . .
S7G S8G S9G 99.2(5) . .
S8G S9G S10G 103.5(5) . .
S11G S10G S9G 101.8(5) . .
S10G S11G S12G 92.1(7) . .
S11G S12G S7G 108.9(6) . .
O2Z N1Z O1Z 119.9(7) . .
O2Z N1Z O3Z 119.9(7) . .
O1Z N1Z O3Z 119.6(7) . .
O9Z N3Z O8Z 118.4(10) . .
O9Z N3Z O7Z 118.2(10) . .
O8Z N3Z O7Z 118.3(10) . .
O5Z N2Z O4Z 120.9(7) . .
O5Z N2Z O6Z 119.5(7) . .
O4Z N2Z O6Z 119.1(7) . .
O10Z N4Z O11Z 120.7(7) . .
O10Z N4Z O12Z 119.0(7) . .
O11Z N4Z O12Z 120.3(7) . .

loop_
_geom_bond_atom_site_label_1
_geom_bond_atom_site_label_2
_geom_bond_distance
_geom_bond_site_symmetry_2
N1A C5A 1.355(17) .
N1A C1A 1.407(16) .
N1A Pd02 1.999(11) .
C1A C2A 1.37(2) .
C1A H1A 0.9500 .
C2A C3A 1.379(19) .
C2A H2A 0.9500 .
C3A C4A 1.413(17) .
C3A H3A 0.9500 .
C4A C5A 1.360(19) .
C4A C18A 1.475(18) .
C5A H5A 0.9500 .
C6A C7A 1.38(2) .
C6A C19A 1.407(18) .
C6A H6A 0.9500 .
C7A C8A 1.384(19) .
C7A H7A 0.9500 .
C8A C9A 1.375(18) .
C8A H8A 0.9500 .
C9A C10A 1.411(19) .
C9A H9A 0.9500 .
C10A C19A 1.425(18) .
C10A C11A 1.436(17) .
C11A C12A 1.427(19) .
C11A C39A 1.467(17) .
C12A C17A 1.404(18) .
C12A C13A 1.450(17) .
C13A C14A 1.341(19) .
C13A H13A 0.9500 .
C14A C15A 1.421(19) .
C14A H14A 0.9500 .
C15A C16A 1.342(18) .
C15A H15A 0.9500 .
C16A C17A 1.434(19) .
C16A H16A 0.9500 .
C17A C18A 1.462(17) .
C18A C19A 1.397(19) .
N2A C24A 1.376(16) .
N2A C20A 1.374(16) .
N2A Pd01 2.005(11) .
C20A C21A 1.325(18) .
C20A H20A 0.9500 .
C21A C22A 1.401(18) .
C21A H21A 0.9500 .
C22A C23A 1.356(18) .
C22A H22A 0.9500 .
C23A C24A 1.358(17) .
C23A C37A 1.510(17) .
C24A H24A 0.9500 .
C25A C26A 1.328(17) .
C25A C38A 1.459(17) .
C25A H25A 0.9500 .
C26A C27A 1.391(17) .
C26A H26A 0.9500 .
C27A C28A 1.361(17) .
C27A H27A 0.9500 .
C28A C29A 1.454(17) .
C28A H28A 0.9500 .
C29A C30A 1.380(16) .
C29A C38A 1.416(17) .
C30A C31A 1.425(17) .
C30A C43A 1.523(17) .
C31A C36A 1.406(17) .
C31A C32A 1.430(17) .
C32A C33A 1.348(19) .
C32A H32A 0.9500 .
C33A C34A 1.39(2) .
C33A H33A 0.9500 .
C34A C35A 1.360(19) .
C34A H34A 0.9500 .
C35A C36A 1.434(18) .
C35A H35A 0.9500 .
C36A C37A 1.396(17) .
C37A C38A 1.396(17) .
C39A C40A 1.402(16) .
C39A C44A 1.412(17) .
C40A O1A 1.375(15) .
C40A C41A 1.391(17) .
C41A O3A 1.389(13) .
C41A C42A 1.391(17) .
C42A O5A 1.366(13) .
C42A C43A 1.400(16) .
C43A C44A 1.410(17) .
C44A H44A 0.9500 .
N1B C5B 1.343(16) .
N1B C1B 1.373(18) .
N1B Pd02 2.008(10) .
C1B C2B 1.37(2) .
C1B H1B 0.9500 .
C2B C3B 1.39(2) .
C2B H2B 0.9500 .
C3B C4B 1.42(2) .
C3B H3B 0.9500 .
C4B C5B 1.377(18) .
C4B C18B 1.512(18) .
C5B H5B 0.9500 .
C6B C7B 1.325(18) .
C6B C19B 1.454(17) .
C6B H6B 0.9500 .
C7B C8B 1.431(17) .
C7B H7B 0.9500 .
C8B C9B 1.355(16) .
C8B H8B 0.9500 .
C9B C10B 1.436(16) .
C9B H9B 0.9500 .
C10B C11B 1.395(16) .
C10B C19B 1.420(16) .
C11B C12B 1.391(16) .
C11B C39B 1.494(16) .
C12B C13B 1.443(18) .
C12B C17B 1.459(17) .
C13B C14B 1.352(18) .
C13B H13B 0.9500 .
C14B C15B 1.44(2) .
C14B H14B 0.9500 .
C15B C16B 1.32(2) .
C15B H15B 0.9500 .
C16B C17B 1.442(18) .
C16B H16B 0.9500 .
C17B C18B 1.380(18) .
C18B C19B 1.392(18) .
N2B C20B 1.342(15) .
N2B C24B 1.346(15) .
N2B Pd01 2.023(10) .
C20B C21B 1.344(17) .
C20B H20B 0.9500 .
C21B C22B 1.389(17) .
C21B H21B 0.9500 .
C22B C23B 1.385(16) .
C22B H22B 0.9500 .
C23B C24B 1.374(16) .
C23B C37B 1.526(17) .
C24B H24B 0.9500 .
C25B C26B 1.377(18) .
C25B C38B 1.418(17) .
C25B H25B 0.9500 .
C26B C27B 1.443(19) .
C26B H26B 0.9500 .
C27B C28B 1.362(18) .
C27B H27B 0.9500 .
C28B C29B 1.420(17) .
C28B H28B 0.9500 .
C29B C30B 1.399(16) .
C29B C38B 1.442(17) .
C30B C31B 1.387(17) .
C30B C43B 1.506(16) .
C31B C32B 1.436(17) .
C31B C36B 1.453(17) .
C32B C33B 1.359(18) .
C32B H32B 0.9500 .
C33B C34B 1.391(18) .
C33B H33B 0.9500 .
C34B C35B 1.348(17) .
C34B H34B 0.9500 .
C35B C36B 1.450(17) .
C35B H35B 0.9500 .
C36B C37B 1.387(16) .
C37B C38B 1.404(16) .
C39B C44B 1.391(17) .
C39B C40B 1.391(16) .
C40B O1H 1.35(6) .
C40B C41B 1.376(17) .
C40B O1B 1.396(19) .
C41B O3E 1.36(4) .
C41B O3B 1.39(3) .
C41B C42B 1.401(18) .
C42B O5B 1.373(14) .
C42B C43B 1.396(16) .
C43B C44B 1.376(16) .
C44B H44B 0.9500 .
N1C C1C 1.323(18) .
N1C C5C 1.355(16) .
N1C Pd02 2.022(11) .
C1C C2C 1.35(2) .
C1C H1C 0.9500 .
C2C C3C 1.37(2) .
C2C H2C 0.9500 .
C3C C4C 1.42(2) .
C3C H3C 0.9500 .
C4C C5C 1.340(19) .
C4C C18C 1.483(18) .
C5C H5C 0.9500 .
C6C C7C 1.355(18) .
C6C C19C 1.427(18) .
C6C H6C 0.9500 .
C7C C8C 1.486(19) .
C7C H7C 0.9500 .
C8C C9C 1.351(17) .
C8C H8C 0.9500 .
C9C C10C 1.438(17) .
C9C H9C 0.9500 .
C10C C11C 1.373(17) .
C10C C19C 1.426(17) .
C11C C12C 1.422(17) .
C11C C39C 1.489(16) .
C12C C13C 1.393(18) .
C12C C17C 1.457(18) .
C13C C14C 1.35(2) .
C13C H13C 0.9500 .
C14C C15C 1.41(2) .
C14C H14C 0.9500 .
C15C C16C 1.352(19) .
C15C H15C 0.9500 .
C16C C17C 1.427(19) .
C16C H16C 0.9500 .
C17C C18C 1.403(18) .
C18C C19C 1.406(17) .
N2C C20C 1.336(16) .
N2C C24C 1.339(15) .
N2C Pd01 2.041(11) .
C20C C21C 1.369(19) .
C20C H20C 0.9500 .
C21C C22C 1.353(19) .
C21C H21C 0.9500 .
C22C C23C 1.409(18) .
C22C H22C 0.9500 .
C23C C24C 1.347(17) .
C23C C37C 1.531(17) .
C24C H24C 0.9500 .
C25C C26C 1.356(17) .
C25C C38C 1.427(16) .
C25C H25C 0.9500 .
C26C C27C 1.394(18) .
C26C H26C 0.9500 .
C27C C28C 1.368(17) .
C27C H27C 0.9500 .
C28C C29C 1.437(16) .
C28C H28C 0.9500 .
C29C C30C 1.398(16) .
C29C C38C 1.418(17) .
C30C C31C 1.405(16) .
C30C C43C 1.512(16) .
C31C C32C 1.411(16) .
C31C C36C 1.460(17) .
C32C C33C 1.353(17) .
C32C H32C 0.9500 .
C33C C34C 1.440(18) .
C33C H33C 0.9500 .
C34C C35C 1.326(17) .
C34C H34C 0.9500 .
C35C C36C 1.435(16) .
C35C H35C 0.9500 .
C36C C37C 1.380(16) .
C37C C38C 1.414(16) .
C39C C40C 1.396(17) .
C39C C44C 1.414(16) .
C40C O1C 1.393(14) .
C40C C41C 1.402(17) .
C41C O3C 1.354(15) .
C41C C42C 1.394(18) .
C42C C43C 1.375(17) .
C42C O5F 1.45(3) .
C42C O5C 1.45(2) .
C43C C44C 1.373(16) .
C44C H44C 0.9500 .
N1D C1D 1.340(16) .
N1D C5D 1.355(17) .
N1D Pd02 1.990(10) .
C1D C2D 1.375(19) .
C1D H1D 0.9500 .
C2D C3D 1.42(2) .
C2D H2D 0.9500 .
C3D C4D 1.388(18) .
C3D H3D 0.9500 .
C4D C5D 1.366(18) .
C4D C18D 1.49(2) .
C5D H5D 0.9500 .
C6D C7D 1.30(2) .
C6D C19D 1.408(18) .
C6D H6D 0.9500 .
C7D C8D 1.43(2) .
C7D H7D 0.9500 .
C8D C9D 1.349(19) .
C8D H8D 0.9500 .
C9D C10D 1.426(19) .
C9D H9D 0.9500 .
C10D C19D 1.40(2) .
C10D C11D 1.441(18) .
C11D C12D 1.38(2) .
C11D C39D 1.51(2) .
C12D C17D 1.41(2) .
C12D C13D 1.439(19) .
C13D C14D 1.43(2) .
C13D H13D 0.9500 .
C14D C15D 1.27(2) .
C14D H14D 0.9500 .
C15D C16D 1.35(2) .
C15D H15D 0.9500 .
C16D C17D 1.49(2) .
C16D H16D 0.9500 .
C17D C18D 1.420(19) .
C18D C19D 1.406(19) .
N2D C20D 1.355(18) .
N2D C24D 1.366(17) .
N2D Pd01 2.009(11) .
C20D C21D 1.32(2) .
C20D H20D 0.9500 .
C21D C22D 1.44(2) .
C21D H21D 0.9500 .
C22D C23D 1.35(2) .
C22D H22D 0.9500 .
C23D C24D 1.400(19) .
C23D C37D 1.466(19) .
C24D H24D 0.9500 .
C25D C26D 1.36(2) .
C25D C38D 1.444(19) .
C25D H25D 0.9500 .
C26D C27D 1.40(2) .
C26D H26D 0.9500 .
C27D C28D 1.37(2) .
C27D H27D 0.9500 .
C28D C29D 1.41(2) .
C28D H28D 0.9500 .
C29D C30D 1.408(19) .
C29D C38D 1.446(19) .
C30D C31D 1.381(19) .
C30D C43D 1.51(2) .
C31D C36D 1.403(19) .
C31D C32D 1.467(19) .
C32D C33D 1.40(2) .
C32D H32D 0.9500 .
C33D C34D 1.382(19) .
C33D H33D 0.9500 .
C34D C35D 1.353(19) .
C34D H34D 0.9500 .
C35D C36D 1.44(2) .
C35D H35D 0.9500 .
C36D C37D 1.459(19) .
C37D C38D 1.373(18) .
C39D C44D 1.371(19) .
C39D C40D 1.40(2) .
C40D C41D 1.35(2) .
C40D O1D 1.390(19) .
C41D C42D 1.39(2) .
C41D O3D 1.41(2) .
C42D C43D 1.41(2) .
C42D O5D 1.41(2) .
C43D C44D 1.37(2) .
C44D H44D 0.9500 .
O1A C45A 1.407(8) .
C45A C46A 1.509(9) .
C45A H45A 0.9900 .
C45A H45B 0.9900 .
C46A O2A 1.414(9) .
C46A H46A 0.9900 .
C46A H46B 0.9900 .
O2A C47A 1.425(9) .
C47A H47A 0.9800 .
C47A H47B 0.9800 .
C47A H47C 0.9800 .
O3A C48A 1.410(8) .
C48A C49A 1.508(9) .
C48A H48A 0.9900 .
C48A H48B 0.9900 .
C49A O4A 1.414(8) .
C49A H49A 0.9900 .
C49A H49B 0.9900 .
O4A C50A 1.439(9) .
C50A H50A 0.9800 .
C50A H50B 0.9800 .
C50A H50C 0.9800 .
O5A C51A 1.409(8) .
C51A C52A 1.508(9) .
C51A H51A 0.9900 .
C51A H51B 0.9900 .
C52A O6A 1.415(8) .
C52A H52A 0.9900 .
C52A H52B 0.9900 .
O6A C53A 1.439(9) .
C53A H53A 0.9800 .
C53A H53B 0.9800 .
C53A H53C 0.9800 .
O1B C45B 1.409(8) .
C45B C46B 1.509(10) .
C45B H45D 0.9900 .
C45B H45E 0.9900 .
C46B O2B 1.415(9) .
C46B H46D 0.9900 .
C46B H46E 0.9900 .
O2B C47B 1.434(9) .
C47B H47D 0.9800 .
C47B H47E 0.9800 .
C47B H47F 0.9800 .
O1H C45H 1.422(17) .
C45H C46H 1.519(18) .
C45H H45O 0.9900 .
C45H H45P 0.9900 .
C46H O2H 1.421(17) .
C46H H46O 0.9900 .
C46H H46P 0.9900 .
O2H C47H 1.443(18) .
C47H H47O 0.9800 .
C47H H47P 0.9800 .
C47H H47Q 0.9800 .
O3B C48B 1.407(9) .
C48B C49B 1.508(10) .
C48B H48D 0.9900 .
C48B H48E 0.9900 .
C49B O4B 1.419(9) .
C49B H49D 0.9900 .
C49B H49E 0.9900 .
O4B C50B 1.432(10) .
C50B H50D 0.9800 .
C50B H50E 0.9800 .
C50B H50F 0.9800 .
O3E C48E 1.421(16) .
C48E C49E 1.515(17) .
C48E H48O 0.9900 .
C48E H48P 0.9900 .
C49E O4E 1.411(16) .
C49E H49O 0.9900 .
C49E H49P 0.9900 .
O4E C50E 1.407(17) .
C50E H50O 0.9800 .
C50E H50P 0.9800 .
C50E H50Q 0.9800 .
O5B C51B 1.407(8) .
C51B C52B 1.503(9) .
C51B H51D 0.9900 .
C51B H51E 0.9900 .
C52B O6B 1.419(9) .
C52B H52D 0.9900 .
C52B H52E 0.9900 .
O6B C53B 1.438(9) .
C53B H53D 0.9800 .
C53B H53E 0.9800 .
C53B H53F 0.9800 .
O1C C45C 1.408(8) .
C45C C46C 1.504(9) .
C45C H45G 0.9900 .
C45C H45H 0.9900 .
C46C O2C 1.415(9) .
C46C H46G 0.9900 .
C46C H46H 0.9900 .
O2C C47C 1.446(9) .
C47C H47G 0.9800 .
C47C H47H 0.9800 .
C47C H47I 0.9800 .
O3C C48C 1.401(8) .
C48C C49C 1.512(9) .
C48C H48G 0.9900 .
C48C H48H 0.9900 .
C49C O4C 1.420(9) .
C49C H49G 0.9900 .
C49C H49H 0.9900 .
O4C C50C 1.438(9) .
C50C H50G 0.9800 .
C50C H50H 0.9800 .
C50C H50I 0.9800 .
O5C C51C 1.409(9) .
C51C C52C 1.510(10) .
C51C H51G 0.9900 .
C51C H51H 0.9900 .
C52C O6C 1.420(9) .
C52C H52G 0.9900 .
C52C H52H 0.9900 .
O6C C53C 1.438(10) .
C53C H53G 0.9800 .
C53C H53H 0.9800 .
C53C H53I 0.9800 .
O5F C51F 1.48(4) .
C51F C52F 1.56(6) .
C51F H51R 0.9900 .
C51F H51S 0.9900 .
C52F O6F 1.34(4) .
C52F H52R 0.9900 .
C52F H52S 0.9900 .
O6F C53F 1.43(5) .
C53F H53R 0.9800 .
C53F H53S 0.9800 .
C53F H53T 0.9800 .
O1D C45D 1.403(8) .
C45D C46D 1.511(10) .
C45D H45K 0.9900 .
C45D H45L 0.9900 .
C46D O2D 1.412(9) .
C46D H46K 0.9900 .
C46D H46L 0.9900 .
O2D C47D 1.435(10) .
C47D H47K 0.9800 .
C47D H47L 0.9800 .
C47D H47M 0.9800 .
O3D C48D 1.407(8) .
C48D C49D 1.499(10) .
C48D H48K 0.9900 .
C48D H48L 0.9900 .
C49D O4D 1.417(9) .
C49D H49K 0.9900 .
C49D H49L 0.9900 .
O4D C50D 1.432(10) .
C50D H50K 0.9800 .
C50D H50L 0.9800 .
C50D H50M 0.9800 .
O5D C51D 1.394(9) .
C51D C52D 1.512(10) .
C51D H51K 0.9900 .
C51D H51L 0.9900 .
C52D O6D 1.420(9) .
C52D H52K 0.9900 .
C52D H52L 0.9900 .
O6D C53D 1.439(10) .
C53D H53K 0.9800 .
C53D H53L 0.9800 .
C53D H53M 0.9800 .
S1G S2G 2.104(8) .
S1G S6G 2.115(8) .
S2G S3G 2.088(8) .
S3G S4G 2.104(9) .
S4G S5G 2.109(9) .
S5G S6G 2.105(9) .
S13G S14G 2.073(16) .
S13G S18G 2.074(16) .
S14G S15G 2.075(16) .
S15G S16G 2.078(16) .
S15G S18G 2.43(4) .
S16G S17G 2.069(16) .
S17G S18G 2.076(16) .
S7G S8G 2.010(8) .
S7G S12G 2.030(8) .
S8G S9G 2.020(8) .
S9G S10G 2.025(8) .
S10G S11G 2.015(8) .
S11G S12G 2.025(8) .
N1Z O2Z 1.240(8) .
N1Z O1Z 1.245(8) .
N1Z O3Z 1.250(8) .
N3Z O9Z 1.249(9) .
N3Z O8Z 1.249(9) .
N3Z O7Z 1.252(9) .
N2Z O5Z 1.237(8) .
N2Z O4Z 1.238(8) .
N2Z O6Z 1.249(8) .
N4Z O10Z 1.245(8) .
N4Z O11Z 1.245(8) .
N4Z O12Z 1.245(8) .
